data_1540031
loop_
_publ_author_name
'Kuo, Che-Jung'
'Holmberg, Rebecca J.'
'Lin, Po-Heng'

_publ_section_title
;
 Slight synthetic changes eliciting different topologies: synthesis,
 structure and magnetic properties of novel dinuclear and nonanuclear
 dysprosium complexes.
;
_journal_issue 46
_journal_name_full 'Dalton transactions (Cambridge, England : 2003)'
_journal_page_first 19758
_journal_page_last 19762
_journal_paper_doi 10.1039/c5dt02899j
_journal_volume 44
_journal_year 2015
_chemical_formula_moiety 'C80 H92 Dy9 N24 O46'
_chemical_formula_sum 'C80 H92 Dy9 N24 O46'
_chemical_formula_weight 3588.28
_chemical_name_systematic
; 
 ? 
;
_space_group_IT_number 15
_symmetry_cell_setting monoclinic
_symmetry_space_group_name_Hall '-C 2yc'
_symmetry_space_group_name_H-M 'C 1 2/c 1'
_atom_sites_solution_hydrogens geom
_atom_sites_solution_primary direct
_atom_sites_solution_secondary difmap
_audit_creation_method SHELXL-97
_audit_update_record
;
2015-10-14 deposited with the CCDC.
2015-10-14 downloaded from the CCDC.
;
_cell_angle_alpha 90.00
_cell_angle_beta 120.453(3)
_cell_angle_gamma 90.00
_cell_formula_units_Z 4
_cell_length_a 34.8579(12)
_cell_length_b 24.5497(9)
_cell_length_c 24.2872(9)
_cell_measurement_reflns_used 6769
_cell_measurement_temperature 120(2)
_cell_measurement_theta_max 28.9270
_cell_measurement_theta_min 2.8070
_cell_volume 17916.6(12)
_computing_cell_refinement
; 
CrysAlisPro, Agilent Technologies, 
Version 1.171.37.31 (release 14-01-2014 CrysAlis171 .NET) 
(compiled Jan 14 2014,18:38:05) 
;
_computing_data_collection
; 
CrysAlisPro, Agilent Technologies, 
Version 1.171.37.31 (release 14-01-2014 CrysAlis171 .NET) 
(compiled Jan 14 2014,18:38:05) 
;
_computing_data_reduction
; 
CrysAlisPro, Agilent Technologies, 
Version 1.171.37.31 (release 14-01-2014 CrysAlis171 .NET) 
(compiled Jan 14 2014,18:38:05) 
;
_computing_molecular_graphics 'SHELXL-97 (Sheldrick, 2008)'
_computing_publication_material 'SHELXL-97 (Sheldrick, 2008)'
_computing_structure_refinement 'SHELXL-97 (Sheldrick, 2008)'
_computing_structure_solution 'SHELXS-97 (Sheldrick, 2008)'
_diffrn_ambient_temperature 120(2)
_diffrn_detector_area_resol_mean 16.0690
_diffrn_measured_fraction_theta_full 0.996
_diffrn_measured_fraction_theta_max 0.985
_diffrn_measurement_device_type 'Xcalibur, Sapphire3, Gemini'
_diffrn_measurement_method '\w scans'
_diffrn_radiation_monochromator graphite
_diffrn_radiation_source 'fine-focus sealed tube'
_diffrn_radiation_type MoK\a
_diffrn_radiation_wavelength 0.71073
_diffrn_reflns_av_R_equivalents 0.0629
_diffrn_reflns_av_sigmaI/netI 0.0983
_diffrn_reflns_limit_h_max 41
_diffrn_reflns_limit_h_min -43
_diffrn_reflns_limit_k_max 31
_diffrn_reflns_limit_k_min -31
_diffrn_reflns_limit_l_max 31
_diffrn_reflns_limit_l_min -28
_diffrn_reflns_number 57172
_diffrn_reflns_theta_full 26.00
_diffrn_reflns_theta_max 27.00
_diffrn_reflns_theta_min 2.79
_exptl_absorpt_coefficient_mu 3.763
_exptl_absorpt_correction_T_max 0.5843
_exptl_absorpt_correction_T_min 0.3789
_exptl_absorpt_correction_type multi-scan
_exptl_absorpt_process_details
; 
CrysAlisPro, Agilent Technologies, 
Version 1.171.37.31 (release 14-01-2014 CrysAlis171 .NET) 
(compiled Jan 14 2014,18:38:05) 
Empirical absorption correction using spherical harmonics, 
 implemented in SCALE3 ABSPACK scaling algorithm. 
;
_exptl_crystal_colour clearlightyellow
_exptl_crystal_density_diffrn 1.330
_exptl_crystal_density_method 'not measured'
_exptl_crystal_description block
_exptl_crystal_F_000 6808
_exptl_crystal_size_max 0.32
_exptl_crystal_size_mid 0.25
_exptl_crystal_size_min 0.16
_platon_squeeze_details
;
SQUEEZE/PLATON was used in structural refinement 
in X-ray experimental. The cosolvent molecules
 (One THF, one DMF and one H2O)
was not included in the cif file
;
_refine_diff_density_max 4.878
_refine_diff_density_min -2.021
_refine_diff_density_rms 0.237
_refine_ls_extinction_method none
_refine_ls_goodness_of_fit_ref 1.027
_refine_ls_hydrogen_treatment mixed
_refine_ls_matrix_type full
_refine_ls_number_parameters 697
_refine_ls_number_reflns 19257
_refine_ls_number_restraints 6
_refine_ls_restrained_S_all 1.027
_refine_ls_R_factor_all 0.1063
_refine_ls_R_factor_gt 0.0648
_refine_ls_shift/su_max 0.002
_refine_ls_shift/su_mean 0.000
_refine_ls_structure_factor_coef Fsqd
_refine_ls_weighting_details 'calc w=1/[\s^2^(Fo^2^)+(0.0800P)^2^+0.0000P] where P=(Fo^2^+2Fc^2^)/3'
_refine_ls_weighting_scheme calc
_refine_ls_wR_factor_gt 0.1511
_refine_ls_wR_factor_ref 0.1705
_reflns_number_gt 11700
_reflns_number_total 19257
_reflns_threshold_expression >2sigma(I)
_cod_data_source_file c5dt02899j2.cif
_cod_data_source_block j4024
_cod_depositor_comments
;
The following automatic conversions were performed:

'_symmetry_cell_setting' value 'Monoclinic' changed to 'monoclinic'
according to
/usr/data/users/saulius/crontab/automatic-downloads/rss-feeds/RSC/lib/dictionaries/cif_core.dic
dictionary named 'cif_core.dic' version 2.4.2 from 2011-04-26.

Automatic conversion script
Id: cif_fix_values 3271 2015-04-21 07:52:19Z andrius 

 Adding full bibliography for 1540030--1540031.cif.
;
_cod_original_cell_volume 17916.6(11)
_cod_original_sg_symbol_H-M 'C 2/c'
_cod_database_code 1540031
_platon_squeeze_void_probe_radius 1.20

loop_
_symmetry_equiv_pos_as_xyz
'x, y, z'
'-x, y, -z+1/2'
'x+1/2, y+1/2, z'
'-x+1/2, y+1/2, -z+1/2'
'-x, -y, -z'
'x, -y, z-1/2'
'-x+1/2, -y+1/2, -z'
'x+1/2, -y+1/2, z-1/2'

loop_
_atom_site_label
_atom_site_type_symbol
_atom_site_fract_x
_atom_site_fract_y
_atom_site_fract_z
_atom_site_U_iso_or_equiv
_atom_site_adp_type
_atom_site_occupancy
_atom_site_symmetry_multiplicity
_atom_site_calc_flag
_atom_site_refinement_flags
Dy1 Dy 0.0000 0.75265(2) 0.2500 0.02605(15) Uani 1 2 d S
Dy2 Dy 0.031094(12) 0.651239(18) 0.16881(2) 0.02775(12) Uani 1 1 d .
Dy3 Dy 0.090031(12) 0.702586(18) 0.41305(2) 0.02695(12) Uani 1 1 d .
Dy4 Dy 0.124963(12) 0.601908(18) 0.33155(2) 0.02935(12) Uani 1 1 d .
Dy5 Dy 0.170842(13) 0.584889(19) 0.50914(2) 0.03336(13) Uani 1 1 d .
O1 O 0.10563(18) 0.6079(2) 0.4136(3) 0.0305(14) Uani 1 1 d .
O2 O 0.16403(18) 0.6791(3) 0.4930(3) 0.0355(16) Uani 1 1 d .
O3 O 0.10763(18) 0.6368(3) 0.2315(3) 0.0388(16) Uani 1 1 d .
O4 O -0.02218(18) 0.6977(3) 0.0761(3) 0.0309(14) Uani 1 1 d .
O5 O 0.0341(2) 0.5774(3) 0.0989(3) 0.0479(19) Uani 1 1 d .
O6 O -0.02152(18) 0.5739(3) 0.1165(3) 0.0349(15) Uani 1 1 d .
O7 O -0.0156(2) 0.5120(3) 0.0571(3) 0.054(2) Uani 1 1 d .
O8 O 0.18832(17) 0.5833(3) 0.4279(3) 0.0379(16) Uani 1 1 d .
O9 O 0.2227(2) 0.5094(3) 0.5152(4) 0.0486(19) Uani 1 1 d .
O10 O -0.09769(19) 0.7375(3) -0.0164(3) 0.0382(16) Uani 1 1 d .
O11 O -0.0160(2) 0.8395(3) 0.2936(4) 0.0613(19) Uani 1 1 d .
O12 O 0.05686(17) 0.7810(3) 0.3538(3) 0.0334(15) Uani 1 1 d .
O13 O 0.2255(3) 0.4980(4) 0.7002(4) 0.078(3) Uani 1 1 d .
O14 O 0.2100(2) 0.5668(3) 0.6120(3) 0.0450(18) Uani 1 1 d .
O15 O 0.02856(16) 0.6753(2) 0.3189(3) 0.0256(13) Uani 1 1 d .
O17 O 0.1097(2) 0.5061(3) 0.3497(3) 0.0432(17) Uani 1 1 d .
O18 O 0.1267(3) 0.4335(4) 0.3150(5) 0.083(3) Uani 1 1 d .
O19 O 0.1419(2) 0.5159(3) 0.2937(3) 0.0487(18) Uani 1 1 d .
O20 O 0.12381(17) 0.6890(2) 0.3556(3) 0.0317(15) Uani 1 1 d .
O21 O 0.1210(2) 0.6087(3) 0.5456(4) 0.052(2) Uani 1 1 d .
O22 O 0.1344(2) 0.5034(3) 0.4988(4) 0.055(2) Uani 1 1 d .
O102 O 0.05043(17) 0.5983(3) 0.2597(3) 0.0295(14) Uani 1 1 d .
O103 O -0.05038(18) 0.7295(2) 0.2758(3) 0.0327(15) Uani 1 1 d .
N1 N 0.23838(18) 0.6867(2) 0.5296(4) 0.037(2) Uani 1 1 d D
H1A H 0.2600(18) 0.710(2) 0.545(4) 0.03(2) Uiso 1 1 d D
N2 N 0.2411(2) 0.6372(2) 0.5573(3) 0.0331(18) Uani 1 1 d D
N3 N 0.19174(16) 0.7596(3) 0.4799(3) 0.0303(18) Uani 1 1 d D
H3A H 0.2111(19) 0.783(2) 0.484(4) 0.03(3) Uiso 1 1 d D
N4 N 0.14797(16) 0.7779(3) 0.4477(3) 0.0321(18) Uani 1 1 d D
N5 N 0.1903(2) 0.6265(4) 0.3150(4) 0.040(2) Uani 1 1 d .
N6 N 0.1804(2) 0.6567(4) 0.2617(4) 0.040(2) Uani 1 1 d .
H6A H 0.2005 0.6727 0.2554 0.048 Uiso 1 1 calc R
N7 N 0.1230(2) 0.6873(4) 0.1669(4) 0.040(2) Uani 1 1 d .
H7A H 0.1419 0.7025 0.1575 0.048 Uiso 1 1 calc R
N8 N 0.0765(2) 0.6913(3) 0.1268(4) 0.0334(18) Uani 1 1 d .
N9 N -0.0010(3) 0.5535(3) 0.0902(4) 0.0355(19) Uani 1 1 d .
N13 N 0.1259(3) 0.4843(4) 0.3184(4) 0.051(2) Uani 1 1 d .
N14 N 0.0903(3) 0.5803(4) 0.6036(4) 0.051(2) Uani 1 1 d .
N16 N 0.1053(3) 0.4249(4) 0.5080(5) 0.061(3) Uani 1 1 d .
C4 C 0.0640(3) 0.7147(4) 0.0744(5) 0.041(2) Uani 1 1 d .
H4 H 0.0870 0.7251 0.0663 0.049 Uiso 1 1 calc R
C7 C 0.1360(3) 0.6587(4) 0.2201(5) 0.039(2) Uani 1 1 d .
C12 C 0.1979(2) 0.7075(3) 0.5005(4) 0.034(2) Uani 1 1 d D
C13 C 0.2810(3) 0.6219(5) 0.6030(5) 0.050(3) Uani 1 1 d .
H13 H 0.3062 0.6415 0.6088 0.060 Uiso 1 1 calc R
C14 C 0.2876(3) 0.5759(4) 0.6449(4) 0.044(3) Uani 1 1 d .
C15 C 0.1435(3) 0.8292(5) 0.4421(5) 0.049(3) Uani 1 1 d .
H15 H 0.1700 0.8501 0.4627 0.059 Uiso 1 1 calc R
C16 C 0.1024(3) 0.8593(5) 0.4077(7) 0.0769(19) Uani 1 1 d .
C17 C 0.0188(3) 0.7281(5) 0.0243(5) 0.047(3) Uani 1 1 d .
C18 C -0.0213(3) 0.7206(4) 0.0263(5) 0.042(3) Uani 1 1 d .
C19 C 0.2277(3) 0.5617(4) 0.4386(5) 0.038(2) Uani 1 1 d .
C20 C 0.2864(3) 0.4952(5) 0.5005(6) 0.057(3) Uani 1 1 d .
H20 H 0.2985 0.4676 0.5323 0.068 Uiso 1 1 calc R
C21 C 0.3082(3) 0.5111(6) 0.4674(6) 0.066(4) Uani 1 1 d .
H21 H 0.3349 0.4932 0.4760 0.080 Uiso 1 1 calc R
C22 C 0.2913(3) 0.5519(6) 0.4230(5) 0.060(4) Uani 1 1 d .
H22 H 0.3073 0.5635 0.4031 0.072 Uiso 1 1 calc R
C23 C 0.2494(3) 0.5778(5) 0.4059(5) 0.046(3) Uani 1 1 d .
C24 C 0.2471(3) 0.5208(4) 0.4853(5) 0.050(3) Uani 1 1 d .
C25 C 0.2341(4) 0.4603(5) 0.5519(6) 0.066(4) Uani 1 1 d .
H25A H 0.2274 0.4289 0.5235 0.099 Uiso 1 1 calc R
H25B H 0.2166 0.4577 0.5732 0.099 Uiso 1 1 calc R
H25C H 0.2658 0.4606 0.5840 0.099 Uiso 1 1 calc R
C26 C 0.2315(3) 0.6154(5) 0.3527(5) 0.046(3) Uani 1 1 d .
H26 H 0.2524 0.6336 0.3450 0.055 Uiso 1 1 calc R
C27 C 0.0143(4) 0.7479(6) -0.0330(6) 0.073(4) Uani 1 1 d .
H27 H 0.0404 0.7519 -0.0358 0.087 Uiso 1 1 calc R
C28 C -0.0634(4) 0.7602(6) -0.0797(6) 0.065(4) Uani 1 1 d .
H28 H -0.0913 0.7719 -0.1140 0.078 Uiso 1 1 calc R
C29 C -0.0606(3) 0.7412(4) -0.0236(5) 0.045(3) Uani 1 1 d .
C31 C 0.1032(4) 0.9161(5) 0.4141(7) 0.0769(19) Uani 1 1 d .
H31 H 0.1310 0.9343 0.4383 0.092 Uiso 1 1 calc R
C32 C 0.0243(3) 0.9231(5) 0.3461(6) 0.0769(19) Uani 1 1 d .
H32 H -0.0021 0.9445 0.3267 0.092 Uiso 1 1 calc R
C33 C 0.0611(3) 0.8331(5) 0.3667(7) 0.0769(19) Uani 1 1 d .
C34 C 0.3311(3) 0.5598(5) 0.6878(6) 0.068(4) Uani 1 1 d .
H34 H 0.3549 0.5764 0.6857 0.082 Uiso 1 1 calc R
C35 C 0.3404(4) 0.5203(6) 0.7334(6) 0.085(5) Uani 1 1 d .
H35 H 0.3701 0.5082 0.7602 0.102 Uiso 1 1 calc R
C36 C 0.3060(4) 0.4982(6) 0.7400(6) 0.081(5) Uani 1 1 d .
H36 H 0.3127 0.4717 0.7722 0.097 Uiso 1 1 calc R
C37 C 0.2629(4) 0.5144(5) 0.7007(6) 0.067(4) Uani 1 1 d .
C38 C 0.2327(6) 0.4616(7) 0.7510(8) 0.119(7) Uani 1 1 d .
H38A H 0.2387 0.4249 0.7415 0.178 Uiso 1 1 calc R
H38B H 0.2061 0.4609 0.7549 0.178 Uiso 1 1 calc R
H38C H 0.2582 0.4743 0.7912 0.178 Uiso 1 1 calc R
C39 C -0.0565(3) 0.8684(5) 0.2741(6) 0.0613(19) Uani 1 1 d .
H39A H -0.0602 0.8740 0.3111 0.092 Uiso 1 1 calc R
H39B H -0.0817 0.8473 0.2416 0.092 Uiso 1 1 calc R
H39C H -0.0554 0.9038 0.2563 0.092 Uiso 1 1 calc R
C40 C 0.2523(3) 0.5539(5) 0.6510(5) 0.048(3) Uani 1 1 d .
C41 C -0.1390(3) 0.7549(5) -0.0719(5) 0.054(3) Uani 1 1 d .
H41A H -0.1374 0.7939 -0.0790 0.081 Uiso 1 1 calc R
H41B H -0.1638 0.7480 -0.0647 0.081 Uiso 1 1 calc R
H41C H -0.1436 0.7345 -0.1095 0.081 Uiso 1 1 calc R
C42 C -0.0267(4) 0.7621(7) -0.0861(6) 0.081(5) Uani 1 1 d .
H42 H -0.0290 0.7728 -0.1253 0.097 Uiso 1 1 calc R
C43 C 0.0226(3) 0.8672(5) 0.3347(7) 0.0769(19) Uani 1 1 d .
C44 C 0.0644(3) 0.9461(5) 0.3857(6) 0.0769(19) Uani 1 1 d .
H44 H 0.0658 0.9841 0.3941 0.092 Uiso 1 1 calc R
C46 C 0.1222(3) 0.5836(5) 0.5910(6) 0.051(3) Uani 1 1 d .
H46 H 0.1491 0.5651 0.6191 0.061 Uiso 1 1 calc R
C52 C 0.0958(4) 0.5489(6) 0.6579(6) 0.070(4) Uani 1 1 d .
H52A H 0.0745 0.5186 0.6427 0.105 Uiso 1 1 calc R
H52B H 0.0903 0.5724 0.6858 0.105 Uiso 1 1 calc R
H52C H 0.1262 0.5345 0.6818 0.105 Uiso 1 1 calc R
C53 C 0.0471(3) 0.6035(5) 0.5620(6) 0.057(3) Uani 1 1 d .
H53A H 0.0481 0.6255 0.5290 0.086 Uiso 1 1 calc R
H53B H 0.0386 0.6266 0.5869 0.086 Uiso 1 1 calc R
H53C H 0.0252 0.5742 0.5416 0.086 Uiso 1 1 calc R
C55 C 0.1117(4) 0.4629(5) 0.4765(6) 0.058(3) Uani 1 1 d .
H55 H 0.0973 0.4585 0.4315 0.069 Uiso 1 1 calc R
C56 C 0.1253(5) 0.4266(6) 0.5755(8) 0.081(4) Uani 1 1 d .
H56A H 0.1522 0.4041 0.5951 0.121 Uiso 1 1 calc R
H56B H 0.1043 0.4126 0.5877 0.121 Uiso 1 1 calc R
H56C H 0.1332 0.4643 0.5904 0.121 Uiso 1 1 calc R
C61 C 0.0746(6) 0.3779(6) 0.4758(9) 0.122(7) Uani 1 1 d .
H61A H 0.0492 0.3802 0.4826 0.183 Uiso 1 1 calc R
H61B H 0.0906 0.3437 0.4938 0.183 Uiso 1 1 calc R
H61C H 0.0639 0.3789 0.4299 0.183 Uiso 1 1 calc R

loop_
_atom_site_aniso_label
_atom_site_aniso_U_11
_atom_site_aniso_U_22
_atom_site_aniso_U_33
_atom_site_aniso_U_23
_atom_site_aniso_U_13
_atom_site_aniso_U_12
Dy1 0.0149(2) 0.0254(3) 0.0323(3) 0.000 0.0079(2) 0.000
Dy2 0.01782(19) 0.0322(3) 0.0334(3) -0.00060(18) 0.01316(18) 0.00004(17)
Dy3 0.01628(19) 0.0293(2) 0.0316(2) -0.00075(18) 0.00942(17) -0.00095(17)
Dy4 0.01603(19) 0.0338(3) 0.0361(3) -0.00128(19) 0.01163(18) 0.00037(18)
Dy5 0.0203(2) 0.0345(3) 0.0396(3) 0.0069(2) 0.01098(19) -0.00213(19)
O1 0.021(3) 0.032(4) 0.046(4) 0.010(3) 0.022(3) 0.003(3)
O2 0.017(3) 0.038(4) 0.041(4) 0.003(3) 0.006(3) -0.002(3)
O3 0.015(3) 0.042(4) 0.064(5) 0.001(3) 0.024(3) 0.000(3)
O4 0.022(3) 0.040(4) 0.033(4) 0.005(3) 0.015(3) 0.004(3)
O5 0.030(3) 0.060(5) 0.070(5) -0.014(4) 0.037(4) -0.011(3)
O6 0.023(3) 0.039(4) 0.044(4) -0.005(3) 0.018(3) 0.007(3)
O7 0.054(4) 0.055(5) 0.051(5) -0.023(4) 0.026(4) -0.008(4)
O8 0.012(3) 0.056(5) 0.039(4) -0.001(3) 0.008(3) 0.006(3)
O9 0.030(3) 0.032(4) 0.067(5) 0.018(3) 0.012(3) 0.008(3)
O10 0.028(3) 0.048(4) 0.034(4) 0.006(3) 0.012(3) 0.004(3)
O11 0.023(3) 0.058(4) 0.071(5) -0.013(3) 0.000(3) 0.010(3)
O12 0.017(3) 0.033(4) 0.043(4) -0.014(3) 0.010(3) 0.000(3)
O13 0.070(6) 0.082(7) 0.066(6) 0.037(5) 0.024(5) -0.013(5)
O14 0.028(3) 0.055(5) 0.048(4) 0.018(3) 0.017(3) 0.001(3)
O15 0.010(2) 0.033(4) 0.027(3) 0.009(3) 0.004(2) 0.003(2)
O17 0.038(4) 0.037(4) 0.052(4) 0.001(3) 0.020(3) 0.002(3)
O18 0.114(8) 0.034(5) 0.103(8) -0.006(5) 0.057(6) 0.013(5)
O19 0.051(4) 0.053(5) 0.049(5) -0.002(4) 0.030(4) 0.006(4)
O20 0.017(3) 0.034(4) 0.041(4) -0.010(3) 0.011(3) -0.008(3)
O21 0.040(4) 0.056(5) 0.073(5) 0.015(4) 0.038(4) -0.004(4)
O22 0.036(4) 0.040(5) 0.077(6) 0.005(4) 0.020(4) -0.014(4)
O102 0.014(3) 0.042(4) 0.031(3) -0.011(3) 0.010(2) -0.009(3)
O103 0.025(3) 0.033(4) 0.031(3) 0.010(3) 0.007(3) -0.002(3)
N1 0.019(4) 0.030(5) 0.048(5) 0.006(4) 0.007(4) -0.015(3)
N2 0.024(4) 0.028(4) 0.038(5) 0.011(3) 0.009(3) 0.002(3)
N3 0.015(3) 0.026(4) 0.042(5) -0.002(3) 0.009(3) -0.005(3)
N4 0.013(3) 0.034(5) 0.037(4) 0.000(3) 0.004(3) 0.002(3)
N5 0.025(4) 0.054(6) 0.051(5) -0.015(4) 0.026(4) -0.008(4)
N6 0.024(4) 0.056(6) 0.049(5) 0.007(4) 0.025(4) -0.001(4)
N7 0.030(4) 0.051(6) 0.042(5) -0.006(4) 0.020(4) -0.002(4)
N8 0.031(4) 0.039(5) 0.032(5) -0.002(4) 0.018(4) 0.001(4)
N9 0.035(4) 0.029(5) 0.038(5) 0.003(4) 0.016(4) 0.005(4)
N13 0.049(5) 0.053(7) 0.040(6) -0.002(5) 0.014(5) 0.007(5)
N14 0.042(5) 0.056(6) 0.059(6) 0.009(5) 0.029(5) -0.002(5)
N16 0.036(5) 0.049(6) 0.082(8) 0.028(5) 0.019(5) 0.004(5)
C4 0.034(5) 0.047(7) 0.052(7) 0.002(5) 0.030(5) -0.005(5)
C7 0.027(5) 0.044(6) 0.049(7) -0.019(5) 0.021(5) -0.009(5)
C12 0.020(4) 0.043(6) 0.029(5) -0.004(4) 0.005(4) 0.002(4)
C13 0.013(4) 0.069(8) 0.043(6) 0.008(5) -0.005(4) 0.000(5)
C14 0.027(5) 0.043(6) 0.030(5) 0.009(4) -0.011(4) -0.006(5)
C15 0.024(5) 0.044(7) 0.048(7) 0.006(5) -0.006(4) -0.011(5)
C16 0.033(2) 0.037(3) 0.100(4) -0.015(3) -0.011(2) 0.003(2)
C17 0.040(5) 0.060(8) 0.057(7) 0.015(6) 0.036(5) 0.008(5)
C18 0.030(5) 0.048(7) 0.044(6) 0.013(5) 0.015(5) -0.002(5)
C19 0.022(4) 0.052(7) 0.041(6) -0.021(5) 0.017(4) -0.003(4)
C20 0.026(5) 0.056(8) 0.057(7) -0.008(6) -0.003(5) 0.001(5)
C21 0.023(5) 0.075(10) 0.073(9) -0.005(7) 0.003(6) 0.021(6)
C22 0.018(4) 0.102(11) 0.052(7) -0.009(7) 0.012(5) -0.003(6)
C23 0.015(4) 0.083(9) 0.027(6) -0.013(5) 0.002(4) 0.004(5)
C24 0.026(5) 0.034(6) 0.064(8) -0.007(5) 0.005(5) 0.009(5)
C25 0.050(6) 0.040(7) 0.081(9) 0.024(6) 0.013(6) 0.013(6)
C26 0.018(4) 0.073(8) 0.050(7) -0.025(6) 0.018(5) -0.006(5)
C27 0.061(8) 0.082(10) 0.086(10) 0.037(8) 0.046(8) 0.028(7)
C28 0.050(7) 0.094(11) 0.057(8) 0.020(7) 0.032(6) 0.023(7)
C29 0.040(5) 0.047(7) 0.054(7) 0.021(5) 0.028(5) 0.007(5)
C31 0.033(2) 0.037(3) 0.100(4) -0.015(3) -0.011(2) 0.003(2)
C32 0.033(2) 0.037(3) 0.100(4) -0.015(3) -0.011(2) 0.003(2)
C33 0.033(2) 0.037(3) 0.100(4) -0.015(3) -0.011(2) 0.003(2)
C34 0.031(5) 0.056(8) 0.090(10) 0.025(7) 0.010(6) -0.010(6)
C35 0.052(7) 0.093(12) 0.056(8) 0.040(8) -0.012(6) 0.021(8)
C36 0.057(8) 0.085(11) 0.064(9) 0.037(8) 0.004(7) 0.005(8)
C37 0.066(8) 0.050(8) 0.063(8) 0.017(6) 0.018(7) -0.012(7)
C38 0.135(15) 0.088(13) 0.119(14) 0.070(11) 0.054(12) 0.001(11)
C39 0.023(3) 0.058(4) 0.071(5) -0.013(3) 0.000(3) 0.010(3)
C40 0.037(5) 0.043(7) 0.051(7) -0.017(5) 0.012(5) -0.013(5)
C41 0.035(5) 0.073(9) 0.043(7) 0.008(6) 0.012(5) 0.002(6)
C42 0.066(8) 0.125(14) 0.066(9) 0.047(9) 0.044(7) 0.037(9)
C43 0.033(2) 0.037(3) 0.100(4) -0.015(3) -0.011(2) 0.003(2)
C44 0.033(2) 0.037(3) 0.100(4) -0.015(3) -0.011(2) 0.003(2)
C46 0.025(5) 0.079(9) 0.066(8) 0.022(6) 0.035(5) 0.006(5)
C52 0.070(8) 0.087(11) 0.067(9) 0.013(7) 0.046(7) -0.002(7)
C53 0.040(6) 0.071(9) 0.059(8) 0.010(6) 0.023(6) 0.003(6)
C55 0.043(6) 0.053(8) 0.051(7) 0.032(6) 0.006(5) 0.008(6)
C56 0.091(10) 0.057(9) 0.111(13) 0.019(8) 0.064(10) -0.005(8)
C61 0.107(13) 0.065(11) 0.143(16) 0.033(10) 0.027(12) -0.038(10)

loop_
_atom_type_symbol
_atom_type_description
_atom_type_scat_dispersion_real
_atom_type_scat_dispersion_imag
_atom_type_scat_source
C C 0.0033 0.0016 'International Tables Vol C Tables 4.2.6.8 and 6.1.1.4'
H H 0.0000 0.0000 'International Tables Vol C Tables 4.2.6.8 and 6.1.1.4'
N N 0.0061 0.0033 'International Tables Vol C Tables 4.2.6.8 and 6.1.1.4'
O O 0.0106 0.0060 'International Tables Vol C Tables 4.2.6.8 and 6.1.1.4'
Dy Dy -0.1892 4.4098 'International Tables Vol C Tables 4.2.6.8 and 6.1.1.4'

loop_
_geom_angle_atom_site_label_1
_geom_angle_atom_site_label_2
_geom_angle_atom_site_label_3
_geom_angle
_geom_angle_site_symmetry_1
_geom_angle_site_symmetry_3
O103 Dy1 O103 150.3(3) 2 .
O103 Dy1 O12 91.2(2) 2 .
O103 Dy1 O12 97.4(2) . .
O103 Dy1 O12 97.4(2) 2 2
O103 Dy1 O12 91.2(2) . 2
O12 Dy1 O12 146.2(3) . 2
O103 Dy1 O15 72.93(19) 2 2
O103 Dy1 O15 83.4(2) . 2
O12 Dy1 O15 143.02(19) . 2
O12 Dy1 O15 70.4(2) 2 2
O103 Dy1 O15 83.4(2) 2 .
O103 Dy1 O15 72.93(19) . .
O12 Dy1 O15 70.4(2) . .
O12 Dy1 O15 143.03(19) 2 .
O15 Dy1 O15 74.7(3) 2 .
O103 Dy1 O11 74.2(2) 2 2
O103 Dy1 O11 134.4(2) . 2
O12 Dy1 O11 87.5(2) . 2
O12 Dy1 O11 63.9(2) 2 2
O15 Dy1 O11 118.2(2) 2 2
O15 Dy1 O11 148.15(18) . 2
O103 Dy1 O11 134.4(2) 2 .
O103 Dy1 O11 74.2(2) . .
O12 Dy1 O11 63.9(2) . .
O12 Dy1 O11 87.5(2) 2 .
O15 Dy1 O11 148.15(18) 2 .
O15 Dy1 O11 118.2(2) . .
O11 Dy1 O11 67.6(4) 2 .
O103 Dy1 Dy2 34.99(15) 2 .
O103 Dy1 Dy2 118.07(17) . .
O12 Dy1 Dy2 116.89(13) . .
O12 Dy1 Dy2 86.74(16) 2 .
O15 Dy1 Dy2 38.28(12) 2 .
O15 Dy1 Dy2 72.84(14) . .
O11 Dy1 Dy2 99.0(2) 2 .
O11 Dy1 Dy2 166.6(2) . .
O103 Dy1 Dy2 118.07(17) 2 2
O103 Dy1 Dy2 35.00(15) . 2
O12 Dy1 Dy2 86.75(16) . 2
O12 Dy1 Dy2 116.89(13) 2 2
O15 Dy1 Dy2 72.84(14) 2 2
O15 Dy1 Dy2 38.28(12) . 2
O11 Dy1 Dy2 166.6(2) 2 2
O11 Dy1 Dy2 99.0(2) . 2
Dy2 Dy1 Dy2 94.406(19) . 2
O103 Dy1 Dy3 88.64(14) 2 2
O103 Dy1 Dy3 81.83(15) . 2
O12 Dy1 Dy3 178.02(16) . 2
O12 Dy1 Dy3 35.79(15) 2 2
O15 Dy1 Dy3 35.16(13) 2 2
O15 Dy1 Dy3 107.67(13) . 2
O11 Dy1 Dy3 94.34(16) 2 2
O11 Dy1 Dy3 117.50(14) . 2
Dy2 Dy1 Dy3 62.150(10) . 2
Dy2 Dy1 Dy3 91.591(13) 2 2
O103 Dy1 Dy3 81.83(15) 2 .
O103 Dy1 Dy3 88.64(14) . .
O12 Dy1 Dy3 35.79(15) . .
O12 Dy1 Dy3 178.02(16) 2 .
O15 Dy1 Dy3 107.67(13) 2 .
O15 Dy1 Dy3 35.16(13) . .
O11 Dy1 Dy3 117.50(14) 2 .
O11 Dy1 Dy3 94.34(16) . .
Dy2 Dy1 Dy3 91.590(13) . .
Dy2 Dy1 Dy3 62.151(10) 2 .
Dy3 Dy1 Dy3 142.27(2) 2 .
O103 Dy2 O15 73.8(2) 2 2
O103 Dy2 O3 81.0(2) 2 .
O15 Dy2 O3 139.2(2) 2 .
O103 Dy2 O102 93.1(2) 2 .
O15 Dy2 O102 82.5(2) 2 .
O3 Dy2 O102 67.3(2) . .
O103 Dy2 O4 90.6(2) 2 .
O15 Dy2 O4 71.2(2) 2 .
O3 Dy2 O4 141.4(2) . .
O102 Dy2 O4 151.18(19) . .
O103 Dy2 N8 81.2(2) 2 .
O15 Dy2 N8 138.8(2) 2 .
O3 Dy2 N8 64.7(2) . .
O102 Dy2 N8 131.9(2) . .
O4 Dy2 N8 76.9(2) . .
O103 Dy2 O6 151.3(2) 2 .
O15 Dy2 O6 77.52(19) 2 .
O3 Dy2 O6 121.2(2) . .
O102 Dy2 O6 81.0(2) . .
O4 Dy2 O6 82.1(2) . .
N8 Dy2 O6 123.3(2) . .
O103 Dy2 O5 156.4(2) 2 .
O15 Dy2 O5 127.95(19) 2 .
O3 Dy2 O5 84.6(2) . .
O102 Dy2 O5 98.4(2) . .
O4 Dy2 O5 89.2(2) . .
N8 Dy2 O5 75.8(2) . .
O6 Dy2 O5 51.7(2) . .
O103 Dy2 N9 175.3(2) 2 .
O15 Dy2 N9 102.8(2) 2 .
O3 Dy2 N9 103.6(2) . .
O102 Dy2 N9 89.6(2) . .
O4 Dy2 N9 85.2(2) . .
N8 Dy2 N9 99.8(2) . .
O6 Dy2 N9 25.9(2) . .
O5 Dy2 N9 25.9(2) . .
O103 Dy2 Dy1 34.55(15) 2 .
O15 Dy2 Dy1 39.62(13) 2 .
O3 Dy2 Dy1 107.73(17) . .
O102 Dy2 Dy1 83.81(15) . .
O4 Dy2 Dy1 83.18(15) . .
N8 Dy2 Dy1 112.13(18) . .
O6 Dy2 Dy1 116.74(14) . .
O5 Dy2 Dy1 167.22(14) . .
N9 Dy2 Dy1 142.37(16) . .
O103 Dy2 Dy4 79.20(15) 2 .
O15 Dy2 Dy4 107.45(14) 2 .
O3 Dy2 Dy4 35.17(17) . .
O102 Dy2 Dy4 33.58(12) . .
O4 Dy2 Dy4 169.57(15) . .
N8 Dy2 Dy4 99.24(17) . .
O6 Dy2 Dy4 107.93(14) . .
O5 Dy2 Dy4 99.35(17) . .
N9 Dy2 Dy4 105.05(15) . .
Dy1 Dy2 Dy4 89.457(12) . .
O103 Dy2 Dy3 86.92(14) 2 2
O15 Dy2 Dy3 33.38(13) 2 2
O3 Dy2 Dy3 167.84(17) . 2
O102 Dy2 Dy3 112.55(13) . 2
O4 Dy2 Dy3 39.13(14) . 2
N8 Dy2 Dy3 114.74(18) . 2
O6 Dy2 Dy3 69.88(13) . 2
O5 Dy2 Dy3 107.23(15) . 2
N9 Dy2 Dy3 88.54(15) . 2
Dy1 Dy2 Dy3 60.658(9) . 2
Dy4 Dy2 Dy3 140.784(15) . 2
O20 Dy3 O15 81.82(19) . .
O20 Dy3 O12 89.5(2) . .
O15 Dy3 O12 72.9(2) . .
O20 Dy3 O2 77.3(2) . .
O15 Dy3 O2 144.8(2) . .
O12 Dy3 O2 134.2(2) . .
O20 Dy3 O1 70.8(2) . .
O15 Dy3 O1 79.4(2) . .
O12 Dy3 O1 148.1(2) . .
O2 Dy3 O1 67.0(2) . .
O20 Dy3 O4 150.51(19) . 2
O15 Dy3 O4 68.81(19) . 2
O12 Dy3 O4 84.6(2) . 2
O2 Dy3 O4 126.2(2) . 2
O1 Dy3 O4 100.17(19) . 2
O20 Dy3 O10 146.57(19) . 2
O15 Dy3 O10 131.27(19) . 2
O12 Dy3 O10 95.9(2) . 2
O2 Dy3 O10 75.4(2) . 2
O1 Dy3 O10 114.5(2) . 2
O4 Dy3 O10 62.91(19) 2 2
O20 Dy3 N4 74.8(2) . .
O15 Dy3 N4 136.3(2) . .
O12 Dy3 N4 70.51(19) . .
O2 Dy3 N4 63.7(2) . .
O1 Dy3 N4 124.44(18) . .
O4 Dy3 N4 129.1(2) 2 .
O10 Dy3 N4 76.1(2) 2 .
O20 Dy3 Dy4 33.26(15) . .
O15 Dy3 Dy4 70.75(14) . .
O12 Dy3 Dy4 114.36(15) . .
O2 Dy3 Dy4 76.28(16) . .
O1 Dy3 Dy4 39.09(14) . .
O4 Dy3 Dy4 126.94(14) 2 .
O10 Dy3 Dy4 148.15(15) 2 .
N4 Dy3 Dy4 103.83(16) . .
O20 Dy3 Dy1 79.49(15) . .
O15 Dy3 Dy1 36.70(14) . .
O12 Dy3 Dy1 36.85(14) . .
O2 Dy3 Dy1 155.29(16) . .
O1 Dy3 Dy1 112.75(15) . .
O4 Dy3 Dy1 78.51(14) 2 .
O10 Dy3 Dy1 122.63(14) 2 .
N4 Dy3 Dy1 101.97(15) . .
Dy4 Dy3 Dy1 88.890(13) . .
O20 Dy3 Dy2 114.23(14) . 2
O15 Dy3 Dy2 33.69(14) . 2
O12 Dy3 Dy2 83.13(13) . 2
O2 Dy3 Dy2 142.31(15) . 2
O1 Dy3 Dy2 82.60(13) . 2
O4 Dy3 Dy2 36.40(13) 2 2
O10 Dy3 Dy2 99.18(13) 2 2
N4 Dy3 Dy2 152.35(13) . 2
Dy4 Dy3 Dy2 94.376(13) . 2
Dy1 Dy3 Dy2 57.191(10) . 2
O20 Dy3 Dy5 79.36(16) . .
O15 Dy3 Dy5 114.00(14) . .
O12 Dy3 Dy5 165.54(14) . .
O2 Dy3 Dy5 34.31(16) . .
O1 Dy3 Dy5 34.64(14) . .
O4 Dy3 Dy5 109.64(14) 2 .
O10 Dy3 Dy5 88.64(15) 2 .
N4 Dy3 Dy5 97.45(13) . .
Dy4 Dy3 Dy5 59.597(12) . .
Dy1 Dy3 Dy5 146.263(16) . .
Dy2 Dy3 Dy5 109.759(14) 2 .
O20 Dy4 O102 94.2(2) . .
O20 Dy4 O8 93.4(2) . .
O102 Dy4 O8 154.3(2) . .
O20 Dy4 O3 83.8(2) . .
O102 Dy4 O3 68.1(2) . .
O8 Dy4 O3 137.2(2) . .
O20 Dy4 O1 71.0(2) . .
O102 Dy4 O1 87.0(2) . .
O8 Dy4 O1 72.4(2) . .
O3 Dy4 O1 143.2(2) . .
O20 Dy4 O19 162.2(2) . .
O102 Dy4 O19 94.4(2) . .
O8 Dy4 O19 85.6(2) . .
O3 Dy4 O19 84.9(2) . .
O1 Dy4 O19 125.1(2) . .
O20 Dy4 O17 145.6(2) . .
O102 Dy4 O17 80.6(2) . .
O8 Dy4 O17 79.3(2) . .
O3 Dy4 O17 124.0(2) . .
O1 Dy4 O17 74.8(2) . .
O19 Dy4 O17 51.6(2) . .
O20 Dy4 N5 87.1(2) . .
O102 Dy4 N5 130.1(2) . .
O8 Dy4 N5 74.8(2) . .
O3 Dy4 N5 62.4(2) . .
O1 Dy4 N5 139.0(2) . .
O19 Dy4 N5 75.4(3) . .
O17 Dy4 N5 122.1(3) . .
O20 Dy4 N13 170.9(3) . .
O102 Dy4 N13 87.1(2) . .
O8 Dy4 N13 81.8(2) . .
O3 Dy4 N13 105.0(2) . .
O1 Dy4 N13 100.1(3) . .
O19 Dy4 N13 25.7(2) . .
O17 Dy4 N13 25.9(2) . .
N5 Dy4 N13 98.9(3) . .
O20 Dy4 Dy3 33.91(16) . .
O102 Dy4 Dy3 83.12(15) . .
O8 Dy4 Dy3 89.69(16) . .
O3 Dy4 Dy3 108.98(16) . .
O1 Dy4 Dy3 38.60(14) . .
O19 Dy4 Dy3 163.44(18) . .
O17 Dy4 Dy3 111.94(17) . .
N5 Dy4 Dy3 118.60(18) . .
N13 Dy4 Dy3 137.8(2) . .
O20 Dy4 Dy5 81.99(16) . .
O102 Dy4 Dy5 121.75(15) . .
O8 Dy4 Dy5 35.73(15) . .
O3 Dy4 Dy5 163.22(16) . .
O1 Dy4 Dy5 36.74(13) . .
O19 Dy4 Dy5 106.52(17) . .
O17 Dy4 Dy5 72.55(16) . .
N5 Dy4 Dy5 107.89(19) . .
N13 Dy4 Dy5 89.67(18) . .
Dy3 Dy4 Dy5 62.121(12) . .
O20 Dy4 Dy2 81.20(15) . .
O102 Dy4 Dy2 34.68(15) . .
O8 Dy4 Dy2 170.63(17) . .
O3 Dy4 Dy2 34.93(13) . .
O1 Dy4 Dy2 112.53(13) . .
O19 Dy4 Dy2 97.22(16) . .
O17 Dy4 Dy2 109.42(15) . .
N5 Dy4 Dy2 97.18(19) . .
N13 Dy4 Dy2 104.58(16) . .
Dy3 Dy4 Dy2 90.010(13) . .
Dy5 Dy4 Dy2 148.918(15) . .
O14 Dy5 O22 86.5(3) . .
O14 Dy5 O2 110.0(2) . .
O22 Dy5 O2 146.4(2) . .
O14 Dy5 O8 132.5(2) . .
O22 Dy5 O8 105.0(3) . .
O2 Dy5 O8 85.6(2) . .
O14 Dy5 O1 154.5(2) . .
O22 Dy5 O1 84.1(2) . .
O2 Dy5 O1 68.4(2) . .
O8 Dy5 O1 72.95(19) . .
O14 Dy5 O21 77.2(3) . .
O22 Dy5 O21 77.8(3) . .
O2 Dy5 O21 77.8(2) . .
O8 Dy5 O21 149.9(2) . .
O1 Dy5 O21 77.6(2) . .
O14 Dy5 N2 70.8(2) . .
O22 Dy5 N2 149.1(2) . .
O2 Dy5 N2 63.75(19) . .
O8 Dy5 N2 77.8(2) . .
O1 Dy5 N2 124.94(19) . .
O21 Dy5 N2 115.5(3) . .
O14 Dy5 O9 76.8(3) . .
O22 Dy5 O9 73.3(2) . .
O2 Dy5 O9 137.7(2) . .
O8 Dy5 O9 63.6(2) . .
O1 Dy5 O9 122.5(2) . .
O21 Dy5 O9 141.9(2) . .
N2 Dy5 O9 81.1(2) . .
O14 Dy5 Dy4 167.32(18) . .
O22 Dy5 Dy4 94.6(2) . .
O2 Dy5 Dy4 75.61(16) . .
O8 Dy5 Dy4 35.15(13) . .
O1 Dy5 Dy4 37.86(14) . .
O21 Dy5 Dy4 115.39(18) . .
N2 Dy5 Dy4 103.10(16) . .
O9 Dy5 Dy4 91.36(17) . .
O14 Dy5 Dy3 132.60(19) . .
O22 Dy5 Dy3 112.74(17) . .
O2 Dy5 Dy3 35.08(13) . .
O8 Dy5 Dy3 85.70(15) . .
O1 Dy5 Dy3 35.24(15) . .
O21 Dy5 Dy3 66.32(18) . .
N2 Dy5 Dy3 98.11(13) . .
O9 Dy5 Dy3 148.87(17) . .
Dy4 Dy5 Dy3 58.281(11) . .
Dy5 O1 Dy3 110.1(2) . .
Dy5 O1 Dy4 105.4(2) . .
Dy3 O1 Dy4 102.3(2) . .
C12 O2 Dy5 119.9(4) . .
C12 O2 Dy3 121.0(5) . .
Dy5 O2 Dy3 110.6(2) . .
C7 O3 Dy2 123.4(6) . .
C7 O3 Dy4 123.9(6) . .
Dy2 O3 Dy4 109.9(2) . .
C18 O4 Dy2 133.8(5) . .
C18 O4 Dy3 121.7(5) . 2
Dy2 O4 Dy3 104.5(2) . 2
N9 O5 Dy2 94.5(5) . .
N9 O6 Dy2 95.7(5) . .
C19 O8 Dy4 128.4(6) . .
C19 O8 Dy5 120.7(6) . .
Dy4 O8 Dy5 109.1(2) . .
C24 O9 C25 116.3(8) . .
C24 O9 Dy5 115.3(5) . .
C25 O9 Dy5 127.9(7) . .
C29 O10 C41 114.2(7) . .
C29 O10 Dy3 120.5(5) . 2
C41 O10 Dy3 125.2(6) . 2
C43 O11 C39 115.5(8) . .
C43 O11 Dy1 111.9(6) . .
C39 O11 Dy1 131.4(6) . .
C33 O12 Dy3 134.4(7) . .
C33 O12 Dy1 118.1(6) . .
Dy3 O12 Dy1 107.4(2) . .
C37 O13 C38 115.2(11) . .
C40 O14 Dy5 133.3(7) . .
Dy3 O15 Dy2 112.9(2) . 2
Dy3 O15 Dy1 108.1(2) . .
Dy2 O15 Dy1 102.10(19) 2 .
N13 O17 Dy4 95.3(6) . .
N13 O19 Dy4 95.8(6) . .
Dy4 O20 Dy3 112.8(3) . .
C46 O21 Dy5 120.1(7) . .
C55 O22 Dy5 162.6(8) . .
Dy4 O102 Dy2 111.7(2) . .
Dy1 O103 Dy2 110.5(2) . 2
C12 N1 N2 113.2(6) . .
C12 N1 H1A 116(5) . .
N2 N1 H1A 123(5) . .
C13 N2 N1 116.5(7) . .
C13 N2 Dy5 128.3(6) . .
N1 N2 Dy5 115.1(4) . .
C12 N3 N4 116.0(6) . .
C12 N3 H3A 129(5) . .
N4 N3 H3A 115(5) . .
C15 N4 N3 115.0(7) . .
C15 N4 Dy3 130.7(5) . .
N3 N4 Dy3 114.3(5) . .
C26 N5 N6 116.4(9) . .
C26 N5 Dy4 126.6(8) . .
N6 N5 Dy4 116.9(5) . .
C7 N6 N5 111.7(8) . .
C7 N6 H6A 124.2 . .
N5 N6 H6A 124.2 . .
C7 N7 N8 114.4(8) . .
C7 N7 H7A 122.8 . .
N8 N7 H7A 122.8 . .
C4 N8 N7 114.6(8) . .
C4 N8 Dy2 129.3(6) . .
N7 N8 Dy2 116.0(6) . .
O7 N9 O5 122.0(8) . .
O7 N9 O6 119.9(8) . .
O5 N9 O6 118.1(8) . .
O7 N9 Dy2 178.3(7) . .
O5 N9 Dy2 59.7(4) . .
O6 N9 Dy2 58.4(4) . .
O18 N13 O19 123.4(10) . .
O18 N13 O17 119.3(10) . .
O19 N13 O17 117.3(9) . .
O18 N13 Dy4 177.6(8) . .
O19 N13 Dy4 58.4(5) . .
O17 N13 Dy4 58.8(5) . .
C46 N14 C53 121.8(10) . .
C46 N14 C52 121.0(10) . .
C53 N14 C52 117.1(9) . .
C55 N16 C56 122.0(11) . .
C55 N16 C61 122.6(12) . .
C56 N16 C61 115.4(11) . .
N8 C4 C17 128.3(9) . .
N8 C4 H4 115.9 . .
C17 C4 H4 115.9 . .
O3 C7 N7 120.9(8) . .
O3 C7 N6 122.8(10) . .
N7 C7 N6 116.2(9) . .
O2 C12 N1 121.0(6) . .
O2 C12 N3 119.6(5) . .
N1 C12 N3 119.4(6) . .
N2 C13 C14 122.3(9) . .
N2 C13 H13 118.9 . .
C14 C13 H13 118.9 . .
C34 C14 C40 119.1(10) . .
C34 C14 C13 118.0(9) . .
C40 C14 C13 121.9(9) . .
N4 C15 C16 127.2(9) . .
N4 C15 H15 116.4 . .
C16 C15 H15 116.4 . .
C31 C16 C33 118.8(10) . .
C31 C16 C15 119.2(9) . .
C33 C16 C15 122.0(10) . .
C27 C17 C18 117.2(10) . .
C27 C17 C4 115.6(9) . .
C18 C17 C4 127.1(9) . .
O4 C18 C29 118.4(8) . .
O4 C18 C17 123.3(8) . .
C29 C18 C17 118.2(9) . .
O8 C19 C24 117.2(9) . .
O8 C19 C23 124.1(10) . .
C24 C19 C23 118.6(9) . .
C24 C20 C21 118.1(12) . .
C24 C20 H20 121.0 . .
C21 C20 H20 121.0 . .
C22 C21 C20 120.6(10) . .
C22 C21 H21 119.7 . .
C20 C21 H21 119.7 . .
C21 C22 C23 121.3(11) . .
C21 C22 H22 119.4 . .
C23 C22 H22 119.4 . .
C19 C23 C22 117.9(11) . .
C19 C23 C26 124.9(9) . .
C22 C23 C26 117.0(10) . .
C20 C24 O9 123.6(11) . .
C20 C24 C19 123.4(12) . .
O9 C24 C19 113.0(8) . .
O9 C25 H25A 109.5 . .
O9 C25 H25B 109.5 . .
H25A C25 H25B 109.5 . .
O9 C25 H25C 109.5 . .
H25A C25 H25C 109.5 . .
H25B C25 H25C 109.5 . .
N5 C26 C23 126.6(10) . .
N5 C26 H26 116.7 . .
C23 C26 H26 116.7 . .
C42 C27 C17 123.1(11) . .
C42 C27 H27 118.4 . .
C17 C27 H27 118.4 . .
C42 C28 C29 121.2(11) . .
C42 C28 H28 119.4 . .
C29 C28 H28 119.4 . .
C18 C29 O10 115.8(8) . .
C18 C29 C28 121.6(9) . .
O10 C29 C28 122.3(9) . .
C44 C31 C16 121.1(10) . .
C44 C31 H31 119.5 . .
C16 C31 H31 119.5 . .
C44 C32 C43 118.5(10) . .
C44 C32 H32 120.8 . .
C43 C32 H32 120.8 . .
O12 C33 C16 124.1(10) . .
O12 C33 C43 118.7(9) . .
C16 C33 C43 117.1(10) . .
C35 C34 C14 121.6(11) . .
C35 C34 H34 119.2 . .
C14 C34 H34 119.2 . .
C34 C35 C36 120.0(11) . .
C34 C35 H35 120.0 . .
C36 C35 H35 120.0 . .
C37 C36 C35 120.6(12) . .
C37 C36 H36 119.7 . .
C35 C36 H36 119.7 . .
O13 C37 C36 129.1(12) . .
O13 C37 C40 110.7(10) . .
C36 C37 C40 120.2(12) . .
O13 C38 H38A 109.5 . .
O13 C38 H38B 109.5 . .
H38A C38 H38B 109.5 . .
O13 C38 H38C 109.5 . .
H38A C38 H38C 109.5 . .
H38B C38 H38C 109.5 . .
O11 C39 H39A 109.5 . .
O11 C39 H39B 109.5 . .
H39A C39 H39B 109.5 . .
O11 C39 H39C 109.5 . .
H39A C39 H39C 109.5 . .
H39B C39 H39C 109.5 . .
O14 C40 C14 122.9(10) . .
O14 C40 C37 118.7(10) . .
C14 C40 C37 118.4(10) . .
O10 C41 H41A 109.5 . .
O10 C41 H41B 109.5 . .
H41A C41 H41B 109.5 . .
O10 C41 H41C 109.5 . .
H41A C41 H41C 109.5 . .
H41B C41 H41C 109.5 . .
C28 C42 C27 117.6(11) . .
C28 C42 H42 121.2 . .
C27 C42 H42 121.2 . .
O11 C43 C32 123.8(9) . .
O11 C43 C33 113.9(10) . .
C32 C43 C33 122.2(10) . .
C32 C44 C31 122.0(11) . .
C32 C44 H44 119.0 . .
C31 C44 H44 119.0 . .
O21 C46 N14 126.3(10) . .
O21 C46 H46 116.9 . .
N14 C46 H46 116.9 . .
N14 C52 H52A 109.5 . .
N14 C52 H52B 109.5 . .
H52A C52 H52B 109.5 . .
N14 C52 H52C 109.5 . .
H52A C52 H52C 109.5 . .
H52B C52 H52C 109.5 . .
N14 C53 H53A 109.5 . .
N14 C53 H53B 109.5 . .
H53A C53 H53B 109.5 . .
N14 C53 H53C 109.5 . .
H53A C53 H53C 109.5 . .
H53B C53 H53C 109.5 . .
O22 C55 N16 126.5(12) . .
O22 C55 H55 116.8 . .
N16 C55 H55 116.8 . .
N16 C56 H56A 109.5 . .
N16 C56 H56B 109.5 . .
H56A C56 H56B 109.5 . .
N16 C56 H56C 109.5 . .
H56A C56 H56C 109.5 . .
H56B C56 H56C 109.5 . .
N16 C61 H61A 109.5 . .
N16 C61 H61B 109.5 . .
H61A C61 H61B 109.5 . .
N16 C61 H61C 109.5 . .
H61A C61 H61C 109.5 . .
H61B C61 H61C 109.5 . .

loop_
_geom_bond_atom_site_label_1
_geom_bond_atom_site_label_2
_geom_bond_distance
_geom_bond_site_symmetry_2
Dy1 O103 2.218(6) 2
Dy1 O103 2.218(6) .
Dy1 O12 2.388(6) .
Dy1 O12 2.388(6) 2
Dy1 O15 2.390(5) 2
Dy1 O15 2.390(5) .
Dy1 O11 2.564(8) 2
Dy1 O11 2.564(8) .
Dy1 Dy2 3.6643(6) .
Dy1 Dy2 3.6643(6) 2
Dy1 Dy3 3.8004(5) 2
Dy1 Dy3 3.8005(5) .
Dy2 O103 2.243(6) 2
Dy2 O15 2.321(5) 2
Dy2 O3 2.333(5) .
Dy2 O102 2.348(6) .
Dy2 O4 2.362(6) .
Dy2 N8 2.480(8) .
Dy2 O6 2.495(6) .
Dy2 O5 2.522(7) .
Dy2 N9 2.914(8) .
Dy2 Dy4 3.8322(6) .
Dy2 Dy3 3.8547(5) 2
Dy3 O20 2.261(6) .
Dy3 O15 2.303(5) .
Dy3 O12 2.329(6) .
Dy3 O2 2.383(5) .
Dy3 O1 2.385(6) .
Dy3 O4 2.512(6) 2
Dy3 O10 2.534(6) 2
Dy3 N4 2.547(7) .
Dy3 Dy4 3.7353(6) .
Dy3 Dy2 3.8548(5) 2
Dy3 Dy5 3.8816(6) .
Dy4 O20 2.223(6) .
Dy4 O102 2.282(5) .
Dy4 O8 2.308(6) .
Dy4 O3 2.348(7) .
Dy4 O1 2.411(6) .
Dy4 O19 2.490(7) .
Dy4 O17 2.499(7) .
Dy4 N5 2.579(7) .
Dy4 N13 2.907(10) .
Dy4 Dy5 3.7874(6) .
Dy5 O14 2.200(7) .
Dy5 O22 2.314(7) .
Dy5 O2 2.338(7) .
Dy5 O8 2.341(6) .
Dy5 O1 2.350(6) .
Dy5 O21 2.390(7) .
Dy5 N2 2.471(7) .
Dy5 O9 2.540(7) .
O2 C12 1.302(9) .
O3 C7 1.276(11) .
O4 C18 1.348(11) .
O4 Dy3 2.512(6) 2
O5 N9 1.276(10) .
O6 N9 1.277(9) .
O7 N9 1.235(10) .
O8 C19 1.367(10) .
O9 C24 1.398(14) .
O9 C25 1.431(12) .
O10 C29 1.394(11) .
O10 C41 1.451(11) .
O10 Dy3 2.534(6) 2
O11 C43 1.381(12) .
O11 C39 1.431(11) .
O12 C33 1.309(13) .
O13 C37 1.358(14) .
O13 C38 1.439(14) .
O14 C40 1.324(12) .
O15 Dy2 2.322(5) 2
O17 N13 1.273(11) .
O18 N13 1.250(12) .
O19 N13 1.269(11) .
O21 C46 1.242(12) .
O22 C55 1.215(13) .
O103 Dy2 2.243(6) 2
N1 C12 1.320(2) .
N1 N2 1.3701(10) .
N1 H1A 0.860(2) .
N2 C13 1.320(10) .
N3 C12 1.350(2) .
N3 N4 1.3902(10) .
N3 H3A 0.860(2) .
N4 C15 1.266(12) .
N5 C26 1.281(11) .
N5 N6 1.375(11) .
N6 C7 1.354(11) .
N6 H6A 0.8800 .
N7 C7 1.333(13) .
N7 N8 1.410(10) .
N7 H7A 0.8800 .
N8 C4 1.257(12) .
N14 C46 1.296(12) .
N14 C53 1.440(13) .
N14 C52 1.455(14) .
N16 C55 1.294(14) .
N16 C56 1.421(17) .
N16 C61 1.497(17) .
C4 C17 1.459(14) .
C4 H4 0.9500 .
C13 C14 1.457(15) .
C13 H13 0.9500 .
C14 C34 1.392(13) .
C14 C40 1.420(15) .
C15 C16 1.441(14) .
C15 H15 0.9500 .
C16 C31 1.404(15) .
C16 C33 1.422(14) .
C17 C27 1.407(16) .
C17 C18 1.434(13) .
C18 C29 1.384(13) .
C19 C24 1.405(15) .
C19 C23 1.406(14) .
C20 C24 1.376(14) .
C20 C21 1.413(17) .
C20 H20 0.9500 .
C21 C22 1.368(17) .
C21 H21 0.9500 .
C22 C23 1.445(14) .
C22 H22 0.9500 .
C23 C26 1.445(16) .
C25 H25A 0.9800 .
C25 H25B 0.9800 .
C25 H25C 0.9800 .
C26 H26 0.9500 .
C27 C42 1.401(16) .
C27 H27 0.9500 .
C28 C42 1.364(16) .
C28 C29 1.396(15) .
C28 H28 0.9500 .
C31 C44 1.380(15) .
C31 H31 0.9500 .
C32 C44 1.355(14) .
C32 C43 1.394(16) .
C32 H32 0.9500 .
C33 C43 1.432(15) .
C34 C35 1.381(17) .
C34 H34 0.9500 .
C35 C36 1.396(19) .
C35 H35 0.9500 .
C36 C37 1.369(17) .
C36 H36 0.9500 .
C37 C40 1.444(16) .
C38 H38A 0.9800 .
C38 H38B 0.9800 .
C38 H38C 0.9800 .
C39 H39A 0.9800 .
C39 H39B 0.9800 .
C39 H39C 0.9800 .
C41 H41A 0.9800 .
C41 H41B 0.9800 .
C41 H41C 0.9800 .
C42 H42 0.9500 .
C44 H44 0.9500 .
C46 H46 0.9500 .
C52 H52A 0.9800 .
C52 H52B 0.9800 .
C52 H52C 0.9800 .
C53 H53A 0.9800 .
C53 H53B 0.9800 .
C53 H53C 0.9800 .
C55 H55 0.9500 .
C56 H56A 0.9800 .
C56 H56B 0.9800 .
C56 H56C 0.9800 .
C61 H61A 0.9800 .
C61 H61B 0.9800 .
C61 H61C 0.9800 .

loop_
_geom_hbond_atom_site_label_D
_geom_hbond_atom_site_label_H
_geom_hbond_atom_site_label_A
_geom_hbond_distance_DH
_geom_hbond_distance_HA
_geom_hbond_distance_DA
_geom_hbond_angle_DHA
_geom_hbond_site_symmetry_A
N1 H1A N3 0.860(2) 2.19(6) 2.880(8) 137(7) 7_566
N3 H3A N1 0.860(2) 2.08(4) 2.880(8) 155(8) 7_566

loop_
_geom_torsion_atom_site_label_1
_geom_torsion_atom_site_label_2
_geom_torsion_atom_site_label_3
_geom_torsion_atom_site_label_4
_geom_torsion
_geom_torsion_site_symmetry_1
_geom_torsion_site_symmetry_4
O103 Dy1 Dy2 O103 -162.6(2) . 2
O12 Dy1 Dy2 O103 -46.9(3) . 2
O12 Dy1 Dy2 O103 107.8(3) 2 2
O15 Dy1 Dy2 O103 169.7(4) 2 2
O15 Dy1 Dy2 O103 -103.4(3) . 2
O11 Dy1 Dy2 O103 44.9(3) 2 2
O11 Dy1 Dy2 O103 43.0(7) . 2
Dy2 Dy1 Dy2 O103 -135.5(3) 2 2
Dy3 Dy1 Dy2 O103 135.1(3) 2 2
Dy3 Dy1 Dy2 O103 -73.3(3) . 2
O103 Dy1 Dy2 O15 -169.7(4) 2 2
O103 Dy1 Dy2 O15 27.8(3) . 2
O12 Dy1 Dy2 O15 143.5(3) . 2
O12 Dy1 Dy2 O15 -61.9(3) 2 2
O15 Dy1 Dy2 O15 86.9(3) . 2
O11 Dy1 Dy2 O15 -124.8(3) 2 2
O11 Dy1 Dy2 O15 -126.7(6) . 2
Dy2 Dy1 Dy2 O15 54.9(2) 2 2
Dy3 Dy1 Dy2 O15 -34.6(2) 2 2
Dy3 Dy1 Dy2 O15 117.1(2) . 2
O103 Dy1 Dy2 O3 41.0(3) 2 .
O103 Dy1 Dy2 O3 -121.6(2) . .
O12 Dy1 Dy2 O3 -5.9(2) . .
O12 Dy1 Dy2 O3 148.8(2) 2 .
O15 Dy1 Dy2 O3 -149.3(3) 2 .
O15 Dy1 Dy2 O3 -62.4(2) . .
O11 Dy1 Dy2 O3 85.9(2) 2 .
O11 Dy1 Dy2 O3 84.0(6) . .
Dy2 Dy1 Dy2 O3 -94.47(17) 2 .
Dy3 Dy1 Dy2 O3 176.06(17) 2 .
Dy3 Dy1 Dy2 O3 -32.28(17) . .
O103 Dy1 Dy2 O102 104.7(3) 2 .
O103 Dy1 Dy2 O102 -57.9(2) . .
O12 Dy1 Dy2 O102 57.8(2) . .
O12 Dy1 Dy2 O102 -147.50(18) 2 .
O15 Dy1 Dy2 O102 -85.6(3) 2 .
O15 Dy1 Dy2 O102 1.27(18) . .
O11 Dy1 Dy2 O102 149.61(19) 2 .
O11 Dy1 Dy2 O102 147.7(6) . .
Dy2 Dy1 Dy2 O102 -30.75(12) 2 .
Dy3 Dy1 Dy2 O102 -120.22(12) 2 .
Dy3 Dy1 Dy2 O102 31.44(12) . .
O103 Dy1 Dy2 O4 -101.1(3) 2 .
O103 Dy1 Dy2 O4 96.4(2) . .
O12 Dy1 Dy2 O4 -147.9(2) . .
O12 Dy1 Dy2 O4 6.7(2) 2 .
O15 Dy1 Dy2 O4 68.6(3) 2 .
O15 Dy1 Dy2 O4 155.50(19) . .
O11 Dy1 Dy2 O4 -56.2(2) 2 .
O11 Dy1 Dy2 O4 -58.1(6) . .
Dy2 Dy1 Dy2 O4 123.47(14) 2 .
Dy3 Dy1 Dy2 O4 34.00(14) 2 .
Dy3 Dy1 Dy2 O4 -174.34(14) . .
O103 Dy1 Dy2 N8 -28.2(3) 2 .
O103 Dy1 Dy2 N8 169.2(2) . .
O12 Dy1 Dy2 N8 -75.1(3) . .
O12 Dy1 Dy2 N8 79.6(2) 2 .
O15 Dy1 Dy2 N8 141.4(3) 2 .
O15 Dy1 Dy2 N8 -131.7(2) . .
O11 Dy1 Dy2 N8 16.7(2) 2 .
O11 Dy1 Dy2 N8 14.8(6) . .
Dy2 Dy1 Dy2 N8 -163.69(19) 2 .
Dy3 Dy1 Dy2 N8 106.84(19) 2 .
Dy3 Dy1 Dy2 N8 -101.50(19) . .
O103 Dy1 Dy2 O6 -178.6(3) 2 .
O103 Dy1 Dy2 O6 18.8(2) . .
O12 Dy1 Dy2 O6 134.5(2) . .
O12 Dy1 Dy2 O6 -70.8(2) 2 .
O15 Dy1 Dy2 O6 -8.9(3) 2 .
O15 Dy1 Dy2 O6 78.0(2) . .
O11 Dy1 Dy2 O6 -133.7(2) 2 .
O11 Dy1 Dy2 O6 -135.6(6) . .
Dy2 Dy1 Dy2 O6 45.94(16) 2 .
Dy3 Dy1 Dy2 O6 -43.53(16) 2 .
Dy3 Dy1 Dy2 O6 108.13(16) . .
O103 Dy1 Dy2 O5 -154.6(8) 2 .
O103 Dy1 Dy2 O5 42.8(8) . .
O12 Dy1 Dy2 O5 158.5(8) . .
O12 Dy1 Dy2 O5 -46.8(8) 2 .
O15 Dy1 Dy2 O5 15.1(8) 2 .
O15 Dy1 Dy2 O5 102.0(8) . .
O11 Dy1 Dy2 O5 -109.7(8) 2 .
O11 Dy1 Dy2 O5 -111.6(10) . .
Dy2 Dy1 Dy2 O5 69.9(8) 2 .
Dy3 Dy1 Dy2 O5 -19.5(8) 2 .
Dy3 Dy1 Dy2 O5 132.1(8) . .
O103 Dy1 Dy2 N9 -174.1(4) 2 .
O103 Dy1 Dy2 N9 23.3(3) . .
O12 Dy1 Dy2 N9 139.0(3) . .
O12 Dy1 Dy2 N9 -66.3(3) 2 .
O15 Dy1 Dy2 N9 -4.4(3) 2 .
O15 Dy1 Dy2 N9 82.5(3) . .
O11 Dy1 Dy2 N9 -129.2(3) 2 .
O11 Dy1 Dy2 N9 -131.1(6) . .
Dy2 Dy1 Dy2 N9 50.5(2) 2 .
Dy3 Dy1 Dy2 N9 -39.0(2) 2 .
Dy3 Dy1 Dy2 N9 112.6(2) . .
O103 Dy1 Dy2 Dy4 71.5(3) 2 .
O103 Dy1 Dy2 Dy4 -91.05(16) . .
O12 Dy1 Dy2 Dy4 24.65(18) . .
O12 Dy1 Dy2 Dy4 179.33(13) 2 .
O15 Dy1 Dy2 Dy4 -118.8(2) 2 .
O15 Dy1 Dy2 Dy4 -31.90(12) . .
O11 Dy1 Dy2 Dy4 116.43(14) 2 .
O11 Dy1 Dy2 Dy4 114.5(6) . .
Dy2 Dy1 Dy2 Dy4 -63.929(9) 2 .
Dy3 Dy1 Dy2 Dy4 -153.400(14) 2 .
Dy3 Dy1 Dy2 Dy4 -1.741(12) . .
O103 Dy1 Dy2 Dy3 -135.1(3) 2 2
O103 Dy1 Dy2 Dy3 62.35(16) . 2
O12 Dy1 Dy2 Dy3 178.05(18) . 2
O12 Dy1 Dy2 Dy3 -27.27(13) 2 2
O15 Dy1 Dy2 Dy3 34.6(2) 2 2
O15 Dy1 Dy2 Dy3 121.50(12) . 2
O11 Dy1 Dy2 Dy3 -90.17(14) 2 2
O11 Dy1 Dy2 Dy3 -92.1(6) . 2
Dy2 Dy1 Dy2 Dy3 89.472(11) 2 2
Dy3 Dy1 Dy2 Dy3 151.660(14) . 2
O103 Dy1 Dy3 O20 0.2(2) 2 .
O103 Dy1 Dy3 O20 152.0(2) . .
O12 Dy1 Dy3 O20 -103.4(3) . .
O12 Dy1 Dy3 O20 67(4) 2 .
O15 Dy1 Dy3 O20 69.3(2) 2 .
O15 Dy1 Dy3 O20 90.4(3) . .
O11 Dy1 Dy3 O20 -67.1(3) 2 .
O11 Dy1 Dy3 O20 -134.1(2) . .
Dy2 Dy1 Dy3 O20 33.90(15) . .
Dy2 Dy1 Dy3 O20 128.04(15) 2 .
Dy3 Dy1 Dy3 O20 77.20(15) 2 .
O103 Dy1 Dy3 O15 -90.2(3) 2 .
O103 Dy1 Dy3 O15 61.6(3) . .
O12 Dy1 Dy3 O15 166.2(3) . .
O12 Dy1 Dy3 O15 -24(4) 2 .
O15 Dy1 Dy3 O15 -21.1(4) 2 .
O11 Dy1 Dy3 O15 -157.5(3) 2 .
O11 Dy1 Dy3 O15 135.6(3) . .
Dy2 Dy1 Dy3 O15 -56.5(2) . .
Dy2 Dy1 Dy3 O15 37.7(2) 2 .
Dy3 Dy1 Dy3 O15 -13.2(2) 2 .
O103 Dy1 Dy3 O12 103.6(3) 2 .
O103 Dy1 Dy3 O12 -104.6(3) . .
O12 Dy1 Dy3 O12 170(4) 2 .
O15 Dy1 Dy3 O12 172.7(3) 2 .
O15 Dy1 Dy3 O12 -166.2(3) . .
O11 Dy1 Dy3 O12 36.3(3) 2 .
O11 Dy1 Dy3 O12 -30.6(3) . .
Dy2 Dy1 Dy3 O12 137.3(2) . .
Dy2 Dy1 Dy3 O12 -128.5(2) 2 .
Dy3 Dy1 Dy3 O12 -179.4(2) 2 .
O103 Dy1 Dy3 O2 20.5(4) 2 .
O103 Dy1 Dy3 O2 172.3(4) . .
O12 Dy1 Dy3 O2 -83.1(5) . .
O12 Dy1 Dy3 O2 87(4) 2 .
O15 Dy1 Dy3 O2 89.6(4) 2 .
O15 Dy1 Dy3 O2 110.7(4) . .
O11 Dy1 Dy3 O2 -46.8(4) 2 .
O11 Dy1 Dy3 O2 -113.7(4) . .
Dy2 Dy1 Dy3 O2 54.2(4) . .
Dy2 Dy1 Dy3 O2 148.4(4) 2 .
Dy3 Dy1 Dy3 O2 97.5(4) 2 .
O103 Dy1 Dy3 O1 -63.7(2) 2 .
O103 Dy1 Dy3 O1 88.0(2) . .
O12 Dy1 Dy3 O1 -167.3(3) . .
O12 Dy1 Dy3 O1 3(4) 2 .
O15 Dy1 Dy3 O1 5.4(2) 2 .
O15 Dy1 Dy3 O1 26.5(3) . .
O11 Dy1 Dy3 O1 -131.0(3) 2 .
O11 Dy1 Dy3 O1 162.0(2) . .
Dy2 Dy1 Dy3 O1 -30.02(14) . .
Dy2 Dy1 Dy3 O1 64.13(14) 2 .
Dy3 Dy1 Dy3 O1 13.29(14) 2 .
O103 Dy1 Dy3 O4 -160.0(2) 2 2
O103 Dy1 Dy3 O4 -8.3(2) . 2
O12 Dy1 Dy3 O4 96.3(3) . 2
O12 Dy1 Dy3 O4 -94(4) 2 2
O15 Dy1 Dy3 O4 -91.0(2) 2 2
O15 Dy1 Dy3 O4 -69.9(3) . 2
O11 Dy1 Dy3 O4 132.6(3) 2 2
O11 Dy1 Dy3 O4 65.7(2) . 2
Dy2 Dy1 Dy3 O4 -126.34(14) . 2
Dy2 Dy1 Dy3 O4 -32.20(14) 2 2
Dy3 Dy1 Dy3 O4 -83.04(14) 2 2
O103 Dy1 Dy3 O10 153.0(2) 2 2
O103 Dy1 Dy3 O10 -55.3(2) . 2
O12 Dy1 Dy3 O10 49.3(3) . 2
O12 Dy1 Dy3 O10 -141(4) 2 2
O15 Dy1 Dy3 O10 -138.0(2) 2 2
O15 Dy1 Dy3 O10 -116.9(3) . 2
O11 Dy1 Dy3 O10 85.6(3) 2 2
O11 Dy1 Dy3 O10 18.7(3) . 2
Dy2 Dy1 Dy3 O10 -173.34(17) . 2
Dy2 Dy1 Dy3 O10 -79.20(17) 2 2
Dy3 Dy1 Dy3 O10 -130.04(17) 2 2
O103 Dy1 Dy3 N4 72.0(2) 2 .
O103 Dy1 Dy3 N4 -136.3(2) . .
O12 Dy1 Dy3 N4 -31.6(3) . .
O12 Dy1 Dy3 N4 138(4) 2 .
O15 Dy1 Dy3 N4 141.1(2) 2 .
O15 Dy1 Dy3 N4 162.2(3) . .
O11 Dy1 Dy3 N4 4.7(3) 2 .
O11 Dy1 Dy3 N4 -62.3(2) . .
Dy2 Dy1 Dy3 N4 105.69(16) . .
Dy2 Dy1 Dy3 N4 -160.17(16) 2 .
Dy3 Dy1 Dy3 N4 148.99(16) 2 .
O103 Dy1 Dy3 Dy4 -31.92(16) 2 .
O103 Dy1 Dy3 Dy4 119.84(17) . .
O12 Dy1 Dy3 Dy4 -135.5(2) . .
O12 Dy1 Dy3 Dy4 34(4) 2 .
O15 Dy1 Dy3 Dy4 37.16(14) 2 .
O15 Dy1 Dy3 Dy4 58.3(2) . .
O11 Dy1 Dy3 Dy4 -99.2(2) 2 .
O11 Dy1 Dy3 Dy4 -166.16(18) . .
Dy2 Dy1 Dy3 Dy4 1.786(12) . .
Dy2 Dy1 Dy3 Dy4 95.929(13) 2 .
Dy3 Dy1 Dy3 Dy4 45.087(8) 2 .
O103 Dy1 Dy3 Dy2 -127.85(16) 2 2
O103 Dy1 Dy3 Dy2 23.91(16) . 2
O12 Dy1 Dy3 Dy2 128.5(2) . 2
O12 Dy1 Dy3 Dy2 -62(4) 2 2
O15 Dy1 Dy3 Dy2 -58.77(14) 2 2
O15 Dy1 Dy3 Dy2 -37.7(2) . 2
O11 Dy1 Dy3 Dy2 164.8(2) 2 2
O11 Dy1 Dy3 Dy2 97.91(18) . 2
Dy2 Dy1 Dy3 Dy2 -94.144(18) . 2
Dy3 Dy1 Dy3 Dy2 -50.842(9) 2 2
O103 Dy1 Dy3 Dy5 -51.80(16) 2 .
O103 Dy1 Dy3 Dy5 99.96(17) . .
O12 Dy1 Dy3 Dy5 -155.4(2) . .
O12 Dy1 Dy3 Dy5 15(4) 2 .
O15 Dy1 Dy3 Dy5 17.28(14) 2 .
O15 Dy1 Dy3 Dy5 38.4(2) . .
O11 Dy1 Dy3 Dy5 -119.1(2) 2 .
O11 Dy1 Dy3 Dy5 173.96(19) . .
Dy2 Dy1 Dy3 Dy5 -18.09(3) . .
Dy2 Dy1 Dy3 Dy5 76.05(2) 2 .
Dy3 Dy1 Dy3 Dy5 25.21(2) 2 .
O15 Dy3 Dy4 O20 104.9(3) . .
O12 Dy3 Dy4 O20 44.9(3) . .
O2 Dy3 Dy4 O20 -87.7(3) . .
O1 Dy3 Dy4 O20 -158.1(3) . .
O4 Dy3 Dy4 O20 147.1(3) 2 .
O10 Dy3 Dy4 O20 -115.4(4) 2 .
N4 Dy3 Dy4 O20 -29.7(3) . .
Dy1 Dy3 Dy4 O20 72.4(3) . .
Dy2 Dy3 Dy4 O20 129.3(3) 2 .
Dy5 Dy3 Dy4 O20 -120.3(3) . .
O20 Dy3 Dy4 O102 -108.1(3) . .
O15 Dy3 Dy4 O102 -3.2(2) . .
O12 Dy3 Dy4 O102 -63.2(2) . .
O2 Dy3 Dy4 O102 164.2(2) . .
O1 Dy3 Dy4 O102 93.8(3) . .
O4 Dy3 Dy4 O102 38.9(2) 2 .
O10 Dy3 Dy4 O102 136.4(3) 2 .
N4 Dy3 Dy4 O102 -137.8(2) . .
Dy1 Dy3 Dy4 O102 -35.78(16) . .
Dy2 Dy3 Dy4 O102 21.19(16) 2 .
Dy5 Dy3 Dy4 O102 131.57(16) . .
O20 Dy3 Dy4 O8 96.6(3) . .
O15 Dy3 Dy4 O8 -158.5(2) . .
O12 Dy3 Dy4 O8 141.5(2) . .
O2 Dy3 Dy4 O8 8.9(2) . .
O1 Dy3 Dy4 O8 -61.5(3) . .
O4 Dy3 Dy4 O8 -116.4(2) 2 .
O10 Dy3 Dy4 O8 -18.9(3) 2 .
N4 Dy3 Dy4 O8 66.9(2) . .
Dy1 Dy3 Dy4 O8 168.93(17) . .
Dy2 Dy3 Dy4 O8 -134.10(17) 2 .
Dy5 Dy3 Dy4 O8 -23.72(17) . .
O20 Dy3 Dy4 O3 -44.2(3) . .
O15 Dy3 Dy4 O3 60.8(2) . .
O12 Dy3 Dy4 O3 0.7(2) . .
O2 Dy3 Dy4 O3 -131.9(2) . .
O1 Dy3 Dy4 O3 157.8(3) . .
O4 Dy3 Dy4 O3 102.9(2) 2 .
O10 Dy3 Dy4 O3 -159.6(3) 2 .
N4 Dy3 Dy4 O3 -73.9(2) . .
Dy1 Dy3 Dy4 O3 28.19(15) . .
Dy2 Dy3 Dy4 O3 85.16(15) 2 .
Dy5 Dy3 Dy4 O3 -164.46(15) . .
O20 Dy3 Dy4 O1 158.1(3) . .
O15 Dy3 Dy4 O1 -97.0(3) . .
O12 Dy3 Dy4 O1 -157.0(3) . .
O2 Dy3 Dy4 O1 70.4(3) . .
O4 Dy3 Dy4 O1 -54.9(3) 2 .
O10 Dy3 Dy4 O1 42.6(3) 2 .
N4 Dy3 Dy4 O1 128.4(3) . .
Dy1 Dy3 Dy4 O1 -129.6(2) . .
Dy2 Dy3 Dy4 O1 -72.6(2) 2 .
Dy5 Dy3 Dy4 O1 37.8(2) . .
O20 Dy3 Dy4 O19 169.7(6) . .
O15 Dy3 Dy4 O19 -85.4(6) . .
O12 Dy3 Dy4 O19 -145.4(6) . .
O2 Dy3 Dy4 O19 82.0(6) . .
O1 Dy3 Dy4 O19 11.7(6) . .
O4 Dy3 Dy4 O19 -43.2(6) 2 .
O10 Dy3 Dy4 O19 54.3(6) 2 .
N4 Dy3 Dy4 O19 140.0(6) . .
Dy1 Dy3 Dy4 O19 -117.9(6) . .
Dy2 Dy3 Dy4 O19 -61.0(6) 2 .
Dy5 Dy3 Dy4 O19 49.4(6) . .
O20 Dy3 Dy4 O17 174.9(3) . .
O15 Dy3 Dy4 O17 -80.1(2) . .
O12 Dy3 Dy4 O17 -140.2(2) . .
O2 Dy3 Dy4 O17 87.2(2) . .
O1 Dy3 Dy4 O17 16.9(3) . .
O4 Dy3 Dy4 O17 -38.0(2) 2 .
O10 Dy3 Dy4 O17 59.5(3) 2 .
N4 Dy3 Dy4 O17 145.2(2) . .
Dy1 Dy3 Dy4 O17 -112.72(16) . .
Dy2 Dy3 Dy4 O17 -55.74(16) 2 .
Dy5 Dy3 Dy4 O17 54.63(16) . .
O20 Dy3 Dy4 N5 24.1(3) . .
O15 Dy3 Dy4 N5 129.1(3) . .
O12 Dy3 Dy4 N5 69.0(3) . .
O2 Dy3 Dy4 N5 -63.6(3) . .
O1 Dy3 Dy4 N5 -133.9(3) . .
O4 Dy3 Dy4 N5 171.2(3) 2 .
O10 Dy3 Dy4 N5 -91.3(3) 2 .
N4 Dy3 Dy4 N5 -5.6(3) . .
Dy1 Dy3 Dy4 N5 96.5(2) . .
Dy2 Dy3 Dy4 N5 153.5(2) 2 .
Dy5 Dy3 Dy4 N5 -96.2(2) . .
O20 Dy3 Dy4 N13 173.9(4) . .
O15 Dy3 Dy4 N13 -81.1(3) . .
O12 Dy3 Dy4 N13 -141.2(3) . .
O2 Dy3 Dy4 N13 86.2(3) . .
O1 Dy3 Dy4 N13 15.9(3) . .
O4 Dy3 Dy4 N13 -39.0(3) 2 .
O10 Dy3 Dy4 N13 58.5(4) 2 .
N4 Dy3 Dy4 N13 144.2(3) . .
Dy1 Dy3 Dy4 N13 -113.7(2) . .
Dy2 Dy3 Dy4 N13 -56.7(2) 2 .
Dy5 Dy3 Dy4 N13 53.6(2) . .
O20 Dy3 Dy4 Dy5 120.3(3) . .
O15 Dy3 Dy4 Dy5 -134.78(15) . .
O12 Dy3 Dy4 Dy5 165.19(15) . .
O2 Dy3 Dy4 Dy5 32.59(16) . .
O1 Dy3 Dy4 Dy5 -37.8(2) . .
O4 Dy3 Dy4 Dy5 -92.65(17) 2 .
O10 Dy3 Dy4 Dy5 4.9(3) 2 .
N4 Dy3 Dy4 Dy5 90.59(15) . .
Dy1 Dy3 Dy4 Dy5 -167.352(13) . .
Dy2 Dy3 Dy4 Dy5 -110.377(14) 2 .
O20 Dy3 Dy4 Dy2 -74.1(3) . .
O15 Dy3 Dy4 Dy2 30.87(15) . .
O12 Dy3 Dy4 Dy2 -29.17(15) . .
O2 Dy3 Dy4 Dy2 -161.76(16) . .
O1 Dy3 Dy4 Dy2 127.9(2) . .
O4 Dy3 Dy4 Dy2 72.99(17) 2 .
O10 Dy3 Dy4 Dy2 170.5(3) 2 .
N4 Dy3 Dy4 Dy2 -103.76(15) . .
Dy1 Dy3 Dy4 Dy2 -1.707(12) . .
Dy2 Dy3 Dy4 Dy2 55.268(12) 2 .
Dy5 Dy3 Dy4 Dy2 165.645(14) . .
O103 Dy2 Dy4 O20 2.1(2) 2 .
O15 Dy2 Dy4 O20 -67.0(2) 2 .
O3 Dy2 Dy4 O20 91.7(3) . .
O102 Dy2 Dy4 O20 -110.7(3) . .
O4 Dy2 Dy4 O20 13.8(8) . .
N8 Dy2 Dy4 O20 81.2(2) . .
O6 Dy2 Dy4 O20 -149.1(2) . .
O5 Dy2 Dy4 O20 158.2(2) . .
N9 Dy2 Dy4 O20 -176.0(2) . .
Dy1 Dy2 Dy4 O20 -31.11(15) . .
Dy3 Dy2 Dy4 O20 -69.23(15) 2 .
O103 Dy2 Dy4 O102 112.8(3) 2 .
O15 Dy2 Dy4 O102 43.7(3) 2 .
O3 Dy2 Dy4 O102 -157.6(4) . .
O4 Dy2 Dy4 O102 124.6(8) . .
N8 Dy2 Dy4 O102 -168.1(3) . .
O6 Dy2 Dy4 O102 -38.4(3) . .
O5 Dy2 Dy4 O102 -91.1(3) . .
N9 Dy2 Dy4 O102 -65.2(3) . .
Dy1 Dy2 Dy4 O102 79.6(3) . .
Dy3 Dy2 Dy4 O102 41.5(3) 2 .
O103 Dy2 Dy4 O8 -53.2(10) 2 .
O15 Dy2 Dy4 O8 -122.2(10) 2 .
O3 Dy2 Dy4 O8 36.4(10) . .
O102 Dy2 Dy4 O8 -166.0(10) . .
O4 Dy2 Dy4 O8 -41.4(13) . .
N8 Dy2 Dy4 O8 26.0(10) . .
O6 Dy2 Dy4 O8 155.6(10) . .
O5 Dy2 Dy4 O8 102.9(10) . .
N9 Dy2 Dy4 O8 128.8(10) . .
Dy1 Dy2 Dy4 O8 -86.4(10) . .
Dy3 Dy2 Dy4 O8 -124.5(10) 2 .
O103 Dy2 Dy4 O3 -89.6(3) 2 .
O15 Dy2 Dy4 O3 -158.7(3) 2 .
O102 Dy2 Dy4 O3 157.6(4) . .
O4 Dy2 Dy4 O3 -77.9(8) . .
N8 Dy2 Dy4 O3 -10.5(3) . .
O6 Dy2 Dy4 O3 119.1(3) . .
O5 Dy2 Dy4 O3 66.5(3) . .
N9 Dy2 Dy4 O3 92.3(3) . .
Dy1 Dy2 Dy4 O3 -122.8(3) . .
Dy3 Dy2 Dy4 O3 -161.0(3) 2 .
O103 Dy2 Dy4 O1 67.2(2) 2 .
O15 Dy2 Dy4 O1 -1.9(2) 2 .
O3 Dy2 Dy4 O1 156.8(3) . .
O102 Dy2 Dy4 O1 -45.6(3) . .
O4 Dy2 Dy4 O1 78.9(8) . .
N8 Dy2 Dy4 O1 146.3(2) . .
O6 Dy2 Dy4 O1 -84.0(2) . .
O5 Dy2 Dy4 O1 -136.7(2) . .
N9 Dy2 Dy4 O1 -110.9(2) . .
Dy1 Dy2 Dy4 O1 33.99(16) . .
Dy3 Dy2 Dy4 O1 -4.13(16) 2 .
O103 Dy2 Dy4 O19 -160.0(2) 2 .
O15 Dy2 Dy4 O19 131.0(2) 2 .
O3 Dy2 Dy4 O19 -70.3(3) . .
O102 Dy2 Dy4 O19 87.2(3) . .
O4 Dy2 Dy4 O19 -148.2(8) . .
N8 Dy2 Dy4 O19 -80.8(3) . .
O6 Dy2 Dy4 O19 48.8(2) . .
O5 Dy2 Dy4 O19 -3.9(2) . .
N9 Dy2 Dy4 O19 22.0(2) . .
Dy1 Dy2 Dy4 O19 166.84(18) . .
Dy3 Dy2 Dy4 O19 128.72(18) 2 .
O103 Dy2 Dy4 O17 148.3(2) 2 .
O15 Dy2 Dy4 O17 79.3(2) 2 .
O3 Dy2 Dy4 O17 -122.1(3) . .
O102 Dy2 Dy4 O17 35.5(3) . .
O4 Dy2 Dy4 O17 160.1(8) . .
N8 Dy2 Dy4 O17 -132.5(3) . .
O6 Dy2 Dy4 O17 -2.9(2) . .
O5 Dy2 Dy4 O17 -55.6(2) . .
N9 Dy2 Dy4 O17 -29.7(2) . .
Dy1 Dy2 Dy4 O17 115.11(18) . .
Dy3 Dy2 Dy4 O17 76.99(18) 2 .
O103 Dy2 Dy4 N5 -83.9(2) 2 .
O15 Dy2 Dy4 N5 -152.9(2) 2 .
O3 Dy2 Dy4 N5 5.7(3) . .
O102 Dy2 Dy4 N5 163.3(3) . .
O4 Dy2 Dy4 N5 -72.1(8) . .
N8 Dy2 Dy4 N5 -4.7(3) . .
O6 Dy2 Dy4 N5 124.9(2) . .
O5 Dy2 Dy4 N5 72.2(2) . .
N9 Dy2 Dy4 N5 98.1(3) . .
Dy1 Dy2 Dy4 N5 -117.08(19) . .
Dy3 Dy2 Dy4 N5 -155.21(19) 2 .
O103 Dy2 Dy4 N13 174.9(3) 2 .
O15 Dy2 Dy4 N13 105.8(3) 2 .
O3 Dy2 Dy4 N13 -95.5(4) . .
O102 Dy2 Dy4 N13 62.1(3) . .
O4 Dy2 Dy4 N13 -173.3(8) . .
N8 Dy2 Dy4 N13 -106.0(3) . .
O6 Dy2 Dy4 N13 23.7(3) . .
O5 Dy2 Dy4 N13 -29.0(3) . .
N9 Dy2 Dy4 N13 -3.1(3) . .
Dy1 Dy2 Dy4 N13 141.7(2) . .
Dy3 Dy2 Dy4 N13 103.6(2) 2 .
O103 Dy2 Dy4 Dy3 34.97(16) 2 .
O15 Dy2 Dy4 Dy3 -34.09(15) 2 .
O3 Dy2 Dy4 Dy3 124.6(3) . .
O102 Dy2 Dy4 Dy3 -77.8(3) . .
O4 Dy2 Dy4 Dy3 46.7(8) . .
N8 Dy2 Dy4 Dy3 114.12(18) . .
O6 Dy2 Dy4 Dy3 -116.25(15) . .
O5 Dy2 Dy4 Dy3 -168.93(15) . .
N9 Dy2 Dy4 Dy3 -143.07(17) . .
Dy1 Dy2 Dy4 Dy3 1.770(12) . .
Dy3 Dy2 Dy4 Dy3 -36.35(2) 2 .
O103 Dy2 Dy4 Dy5 60.09(16) 2 .
O15 Dy2 Dy4 Dy5 -8.97(15) 2 .
O3 Dy2 Dy4 Dy5 149.7(3) . .
O102 Dy2 Dy4 Dy5 -52.7(3) . .
O4 Dy2 Dy4 Dy5 71.8(8) . .
N8 Dy2 Dy4 Dy5 139.24(18) . .
O6 Dy2 Dy4 Dy5 -91.13(15) . .
O5 Dy2 Dy4 Dy5 -143.81(15) . .
N9 Dy2 Dy4 Dy5 -117.95(17) . .
Dy1 Dy2 Dy4 Dy5 26.89(3) . .
Dy3 Dy2 Dy4 Dy5 -11.23(5) 2 .
O20 Dy4 Dy5 O14 -122.3(9) . .
O102 Dy4 Dy5 O14 147.7(9) . .
O8 Dy4 Dy5 O14 -15.0(9) . .
O3 Dy4 Dy5 O14 -90.1(10) . .
O1 Dy4 Dy5 O14 168.9(9) . .
O19 Dy4 Dy5 O14 41.6(9) . .
O17 Dy4 Dy5 O14 81.0(9) . .
N5 Dy4 Dy5 O14 -37.9(9) . .
N13 Dy4 Dy5 O14 61.3(9) . .
Dy3 Dy4 Dy5 O14 -151.4(8) . .
Dy2 Dy4 Dy5 O14 179.9(8) . .
O20 Dy4 Dy5 O22 143.1(2) . .
O102 Dy4 Dy5 O22 53.1(3) . .
O8 Dy4 Dy5 O22 -109.6(3) . .
O3 Dy4 Dy5 O22 175.3(5) . .
O1 Dy4 Dy5 O22 74.2(3) . .
O19 Dy4 Dy5 O22 -53.0(3) . .
O17 Dy4 Dy5 O22 -13.6(2) . .
N5 Dy4 Dy5 O22 -132.6(3) . .
N13 Dy4 Dy5 O22 -33.3(3) . .
Dy3 Dy4 Dy5 O22 113.95(19) . .
Dy2 Dy4 Dy5 O22 85.25(19) . .
O20 Dy4 Dy5 O2 -4.3(2) . .
O102 Dy4 Dy5 O2 -94.3(2) . .
O8 Dy4 Dy5 O2 103.0(3) . .
O3 Dy4 Dy5 O2 27.9(5) . .
O1 Dy4 Dy5 O2 -73.1(3) . .
O19 Dy4 Dy5 O2 159.6(2) . .
O17 Dy4 Dy5 O2 -161.0(2) . .
N5 Dy4 Dy5 O2 80.1(2) . .
N13 Dy4 Dy5 O2 179.3(2) . .
Dy3 Dy4 Dy5 O2 -33.42(14) . .
Dy2 Dy4 Dy5 O2 -62.12(14) . .
O20 Dy4 Dy5 O8 -107.3(3) . .
O102 Dy4 Dy5 O8 162.7(3) . .
O3 Dy4 Dy5 O8 -75.1(6) . .
O1 Dy4 Dy5 O8 -176.2(4) . .
O19 Dy4 Dy5 O8 56.6(3) . .
O17 Dy4 Dy5 O8 96.0(3) . .
N5 Dy4 Dy5 O8 -23.0(4) . .
N13 Dy4 Dy5 O8 76.3(4) . .
Dy3 Dy4 Dy5 O8 -136.5(3) . .
Dy2 Dy4 Dy5 O8 -165.2(3) . .
O20 Dy4 Dy5 O1 68.8(3) . .
O102 Dy4 Dy5 O1 -21.2(3) . .
O8 Dy4 Dy5 O1 176.2(4) . .
O3 Dy4 Dy5 O1 101.0(5) . .
O19 Dy4 Dy5 O1 -127.3(3) . .
O17 Dy4 Dy5 O1 -87.8(3) . .
N5 Dy4 Dy5 O1 153.2(3) . .
N13 Dy4 Dy5 O1 -107.5(3) . .
Dy3 Dy4 Dy5 O1 39.7(2) . .
Dy2 Dy4 Dy5 O1 11.0(2) . .
O20 Dy4 Dy5 O21 64.4(2) . .
O102 Dy4 Dy5 O21 -25.5(3) . .
O8 Dy4 Dy5 O21 171.8(4) . .
O3 Dy4 Dy5 O21 96.7(5) . .
O1 Dy4 Dy5 O21 -4.4(3) . .
O19 Dy4 Dy5 O21 -131.6(3) . .
O17 Dy4 Dy5 O21 -92.2(3) . .
N5 Dy4 Dy5 O21 148.8(3) . .
N13 Dy4 Dy5 O21 -111.9(3) . .
Dy3 Dy4 Dy5 O21 35.3(2) . .
Dy2 Dy4 Dy5 O21 6.6(2) . .
O20 Dy4 Dy5 N2 -62.4(2) . .
O102 Dy4 Dy5 N2 -152.4(2) . .
O8 Dy4 Dy5 N2 44.9(3) . .
O3 Dy4 Dy5 N2 -30.2(5) . .
O1 Dy4 Dy5 N2 -131.2(3) . .
O19 Dy4 Dy5 N2 101.5(2) . .
O17 Dy4 Dy5 N2 140.9(2) . .
N5 Dy4 Dy5 N2 22.0(3) . .
N13 Dy4 Dy5 N2 121.2(3) . .
Dy3 Dy4 Dy5 N2 -91.51(17) . .
Dy2 Dy4 Dy5 N2 -120.21(17) . .
O20 Dy4 Dy5 O9 -143.6(2) . .
O102 Dy4 Dy5 O9 126.4(2) . .
O8 Dy4 Dy5 O9 -36.3(3) . .
O3 Dy4 Dy5 O9 -111.4(5) . .
O1 Dy4 Dy5 O9 147.6(3) . .
O19 Dy4 Dy5 O9 20.3(2) . .
O17 Dy4 Dy5 O9 59.7(2) . .
N5 Dy4 Dy5 O9 -59.2(3) . .
N13 Dy4 Dy5 O9 40.0(2) . .
Dy3 Dy4 Dy5 O9 -172.71(15) . .
Dy2 Dy4 Dy5 O9 158.59(16) . .
O20 Dy4 Dy5 Dy3 29.11(14) . .
O102 Dy4 Dy5 Dy3 -60.87(18) . .
O8 Dy4 Dy5 Dy3 136.5(3) . .
O3 Dy4 Dy5 Dy3 61.3(5) . .
O1 Dy4 Dy5 Dy3 -39.7(2) . .
O19 Dy4 Dy5 Dy3 -166.95(18) . .
O17 Dy4 Dy5 Dy3 -127.54(16) . .
N5 Dy4 Dy5 Dy3 113.5(2) . .
N13 Dy4 Dy5 Dy3 -147.24(19) . .
Dy2 Dy4 Dy5 Dy3 -28.70(3) . .
O20 Dy3 Dy5 O14 143.0(3) . .
O15 Dy3 Dy5 O14 -141.0(3) . .
O12 Dy3 Dy5 O14 102.9(6) . .
O2 Dy3 Dy5 O14 60.0(4) . .
O1 Dy3 Dy5 O14 -145.4(3) . .
O4 Dy3 Dy5 O14 -66.2(3) 2 .
O10 Dy3 Dy5 O14 -5.6(3) 2 .
N4 Dy3 Dy5 O14 70.1(3) . .
Dy4 Dy3 Dy5 O14 171.8(2) . .
Dy1 Dy3 Dy5 O14 -165.0(2) . .
Dy2 Dy3 Dy5 O14 -104.9(2) 2 .
O20 Dy3 Dy5 O22 -109.8(3) . .
O15 Dy3 Dy5 O22 -33.8(3) . .
O12 Dy3 Dy5 O22 -149.9(6) . .
O2 Dy3 Dy5 O22 167.2(4) . .
O1 Dy3 Dy5 O22 -38.2(3) . .
O4 Dy3 Dy5 O22 41.0(3) 2 .
O10 Dy3 Dy5 O22 101.6(3) 2 .
N4 Dy3 Dy5 O22 177.3(3) . .
Dy4 Dy3 Dy5 O22 -81.0(2) . .
Dy1 Dy3 Dy5 O22 -57.8(2) . .
Dy2 Dy3 Dy5 O22 2.3(2) 2 .
O20 Dy3 Dy5 O2 83.0(3) . .
O15 Dy3 Dy5 O2 159.0(3) . .
O12 Dy3 Dy5 O2 43.0(7) . .
O1 Dy3 Dy5 O2 154.6(4) . .
O4 Dy3 Dy5 O2 -126.1(3) 2 .
O10 Dy3 Dy5 O2 -65.6(3) 2 .
N4 Dy3 Dy5 O2 10.1(3) . .
Dy4 Dy3 Dy5 O2 111.8(3) . .
Dy1 Dy3 Dy5 O2 135.0(3) . .
Dy2 Dy3 Dy5 O2 -164.9(3) 2 .
O20 Dy3 Dy5 O8 -5.4(2) . .
O15 Dy3 Dy5 O8 70.6(2) . .
O12 Dy3 Dy5 O8 -45.4(6) . .
O2 Dy3 Dy5 O8 -88.4(3) . .
O1 Dy3 Dy5 O8 66.2(3) . .
O4 Dy3 Dy5 O8 145.5(2) 2 .
O10 Dy3 Dy5 O8 -154.0(2) 2 .
N4 Dy3 Dy5 O8 -78.3(2) . .
Dy4 Dy3 Dy5 O8 23.43(15) . .
Dy1 Dy3 Dy5 O8 46.65(15) . .
Dy2 Dy3 Dy5 O8 106.73(15) 2 .
O20 Dy3 Dy5 O1 -71.6(3) . .
O15 Dy3 Dy5 O1 4.4(3) . .
O12 Dy3 Dy5 O1 -111.7(6) . .
O2 Dy3 Dy5 O1 -154.6(4) . .
O4 Dy3 Dy5 O1 79.2(3) 2 .
O10 Dy3 Dy5 O1 139.8(3) 2 .
N4 Dy3 Dy5 O1 -144.5(3) . .
Dy4 Dy3 Dy5 O1 -42.8(2) . .
Dy1 Dy3 Dy5 O1 -19.6(2) . .
Dy2 Dy3 Dy5 O1 40.5(2) 2 .
O20 Dy3 Dy5 O21 -174.0(2) . .
O15 Dy3 Dy5 O21 -98.0(3) . .
O12 Dy3 Dy5 O21 145.9(6) . .
O2 Dy3 Dy5 O21 103.0(3) . .
O1 Dy3 Dy5 O21 -102.4(3) . .
O4 Dy3 Dy5 O21 -23.2(2) 2 .
O10 Dy3 Dy5 O21 37.3(2) 2 .
N4 Dy3 Dy5 O21 113.1(3) . .
Dy4 Dy3 Dy5 O21 -145.2(2) . .
Dy1 Dy3 Dy5 O21 -122.0(2) . .
Dy2 Dy3 Dy5 O21 -61.9(2) 2 .
O20 Dy3 Dy5 N2 71.6(2) . .
O15 Dy3 Dy5 N2 147.6(2) . .
O12 Dy3 Dy5 N2 31.6(6) . .
O2 Dy3 Dy5 N2 -11.4(3) . .
O1 Dy3 Dy5 N2 143.2(3) . .
O4 Dy3 Dy5 N2 -137.5(2) 2 .
O10 Dy3 Dy5 N2 -77.0(2) 2 .
N4 Dy3 Dy5 N2 -1.3(3) . .
Dy4 Dy3 Dy5 N2 100.43(19) . .
Dy1 Dy3 Dy5 N2 123.65(19) . .
Dy2 Dy3 Dy5 N2 -176.27(19) 2 .
O20 Dy3 Dy5 O9 -14.6(3) . .
O15 Dy3 Dy5 O9 61.4(3) . .
O12 Dy3 Dy5 O9 -54.7(7) . .
O2 Dy3 Dy5 O9 -97.6(4) . .
O1 Dy3 Dy5 O9 57.0(4) . .
O4 Dy3 Dy5 O9 136.2(3) 2 .
O10 Dy3 Dy5 O9 -163.2(3) 2 .
N4 Dy3 Dy5 O9 -87.5(3) . .
Dy4 Dy3 Dy5 O9 14.2(3) . .
Dy1 Dy3 Dy5 O9 37.4(3) . .
Dy2 Dy3 Dy5 O9 97.5(3) 2 .
O20 Dy3 Dy5 Dy4 -28.81(14) . .
O15 Dy3 Dy5 Dy4 47.18(15) . .
O12 Dy3 Dy5 Dy4 -68.9(6) . .
O2 Dy3 Dy5 Dy4 -111.8(3) . .
O1 Dy3 Dy5 Dy4 42.8(2) . .
O4 Dy3 Dy5 Dy4 122.04(14) 2 .
O10 Dy3 Dy5 Dy4 -177.44(14) 2 .
N4 Dy3 Dy5 Dy4 -101.70(18) . .
Dy1 Dy3 Dy5 Dy4 23.21(2) . .
Dy2 Dy3 Dy5 Dy4 83.295(14) 2 .
O14 Dy5 O1 Dy3 76.0(6) . .
O22 Dy5 O1 Dy3 145.0(3) . .
O2 Dy5 O1 Dy3 -15.4(2) . .
O8 Dy5 O1 Dy3 -107.3(3) . .
O21 Dy5 O1 Dy3 66.3(3) . .
N2 Dy5 O1 Dy3 -46.3(4) . .
O9 Dy5 O1 Dy3 -149.1(2) . .
Dy4 Dy5 O1 Dy3 -109.7(3) . .
O14 Dy5 O1 Dy4 -174.4(5) . .
O22 Dy5 O1 Dy4 -105.3(3) . .
O2 Dy5 O1 Dy4 94.3(3) . .
O8 Dy5 O1 Dy4 2.3(2) . .
O21 Dy5 O1 Dy4 176.0(3) . .
N2 Dy5 O1 Dy4 63.4(3) . .
O9 Dy5 O1 Dy4 -39.4(3) . .
Dy3 Dy5 O1 Dy4 109.7(3) . .
O20 Dy3 O1 Dy5 99.2(2) . .
O15 Dy3 O1 Dy5 -175.9(3) . .
O12 Dy3 O1 Dy5 153.9(3) . .
O2 Dy3 O1 Dy5 15.2(2) . .
O4 Dy3 O1 Dy5 -109.9(2) 2 .
O10 Dy3 O1 Dy5 -45.2(3) 2 .
N4 Dy3 O1 Dy5 44.3(3) . .
Dy4 Dy3 O1 Dy5 111.7(3) . .
Dy1 Dy3 O1 Dy5 168.36(14) . .
Dy2 Dy3 O1 Dy5 -142.0(2) 2 .
O20 Dy3 O1 Dy4 -12.53(19) . .
O15 Dy3 O1 Dy4 72.4(2) . .
O12 Dy3 O1 Dy4 42.3(4) . .
O2 Dy3 O1 Dy4 -96.5(2) . .
O4 Dy3 O1 Dy4 138.4(2) 2 .
O10 Dy3 O1 Dy4 -156.88(19) 2 .
N4 Dy3 O1 Dy4 -67.4(3) . .
Dy1 Dy3 O1 Dy4 56.7(2) . .
Dy2 Dy3 O1 Dy4 106.37(17) 2 .
Dy5 Dy3 O1 Dy4 -111.7(3) . .
O20 Dy4 O1 Dy5 -102.4(3) . .
O102 Dy4 O1 Dy5 162.1(3) . .
O8 Dy4 O1 Dy5 -2.4(2) . .
O3 Dy4 O1 Dy5 -151.8(3) . .
O19 Dy4 O1 Dy5 68.9(3) . .
O17 Dy4 O1 Dy5 81.0(2) . .
N5 Dy4 O1 Dy5 -40.8(5) . .
N13 Dy4 O1 Dy5 75.6(3) . .
Dy3 Dy4 O1 Dy5 -115.2(3) . .
Dy2 Dy4 O1 Dy5 -173.88(13) . .
O20 Dy4 O1 Dy3 12.74(19) . .
O102 Dy4 O1 Dy3 -82.7(2) . .
O8 Dy4 O1 Dy3 112.8(3) . .
O3 Dy4 O1 Dy3 -36.6(4) . .
O19 Dy4 O1 Dy3 -176.0(2) . .
O17 Dy4 O1 Dy3 -163.8(3) . .
N5 Dy4 O1 Dy3 74.3(4) . .
N13 Dy4 O1 Dy3 -169.2(2) . .
Dy5 Dy4 O1 Dy3 115.2(3) . .
Dy2 Dy4 O1 Dy3 -58.7(2) . .
O14 Dy5 O2 C12 74.4(7) . .
O22 Dy5 O2 C12 -170.0(6) . .
O8 Dy5 O2 C12 -59.5(6) . .
O1 Dy5 O2 C12 -132.9(7) . .
O21 Dy5 O2 C12 145.8(7) . .
N2 Dy5 O2 C12 19.1(6) . .
O9 Dy5 O2 C12 -17.9(8) . .
Dy4 Dy5 O2 C12 -93.7(6) . .
Dy3 Dy5 O2 C12 -148.3(8) . .
O14 Dy5 O2 Dy3 -137.3(3) . .
O22 Dy5 O2 Dy3 -21.7(6) . .
O8 Dy5 O2 Dy3 88.8(3) . .
O1 Dy5 O2 Dy3 15.4(2) . .
O21 Dy5 O2 Dy3 -65.9(3) . .
N2 Dy5 O2 Dy3 167.4(4) . .
O9 Dy5 O2 Dy3 130.4(3) . .
Dy4 Dy5 O2 Dy3 54.6(2) . .
O20 Dy3 O2 C12 58.3(7) . .
O15 Dy3 O2 C12 113.4(7) . .
O12 Dy3 O2 C12 -18.3(8) . .
O1 Dy3 O2 C12 132.6(7) . .
O4 Dy3 O2 C12 -141.6(6) 2 .
O10 Dy3 O2 C12 -102.3(7) 2 .
N4 Dy3 O2 C12 -20.8(6) . .
Dy4 Dy3 O2 C12 92.4(6) . .
Dy1 Dy3 O2 C12 37.8(9) . .
Dy2 Dy3 O2 C12 171.6(5) 2 .
Dy5 Dy3 O2 C12 147.9(8) . .
O20 Dy3 O2 Dy5 -89.7(3) . .
O15 Dy3 O2 Dy5 -34.5(5) . .
O12 Dy3 O2 Dy5 -166.3(2) . .
O1 Dy3 O2 Dy5 -15.3(2) . .
O4 Dy3 O2 Dy5 70.5(3) 2 .
O10 Dy3 O2 Dy5 109.8(3) 2 .
N4 Dy3 O2 Dy5 -168.8(4) . .
Dy4 Dy3 O2 Dy5 -55.5(2) . .
Dy1 Dy3 O2 Dy5 -110.2(3) . .
Dy2 Dy3 O2 Dy5 23.7(4) 2 .
O103 Dy2 O3 C7 -77.7(7) 2 .
O15 Dy2 O3 C7 -129.7(7) 2 .
O102 Dy2 O3 C7 -175.0(8) . .
O4 Dy2 O3 C7 1.7(9) . .
N8 Dy2 O3 C7 6.8(7) . .
O6 Dy2 O3 C7 121.9(7) . .
O5 Dy2 O3 C7 83.6(7) . .
N9 Dy2 O3 C7 101.3(7) . .
Dy1 Dy2 O3 C7 -99.9(7) . .
Dy4 Dy2 O3 C7 -161.8(9) . .
Dy3 Dy2 O3 C7 -83.3(11) 2 .
O103 Dy2 O3 Dy4 84.0(3) 2 .
O15 Dy2 O3 Dy4 32.0(5) 2 .
O102 Dy2 O3 Dy4 -13.2(2) . .
O4 Dy2 O3 Dy4 163.5(3) . .
N8 Dy2 O3 Dy4 168.5(4) . .
O6 Dy2 O3 Dy4 -76.4(3) . .
O5 Dy2 O3 Dy4 -114.7(3) . .
N9 Dy2 O3 Dy4 -96.9(3) . .
Dy1 Dy2 O3 Dy4 61.9(3) . .
Dy3 Dy2 O3 Dy4 78.4(8) 2 .
O20 Dy4 O3 C7 78.1(7) . .
O102 Dy4 O3 C7 175.2(8) . .
O8 Dy4 O3 C7 -10.2(9) . .
O1 Dy4 O3 C7 124.3(7) . .
O19 Dy4 O3 C7 -88.0(7) . .
O17 Dy4 O3 C7 -123.7(7) . .
N5 Dy4 O3 C7 -11.9(7) . .
N13 Dy4 O3 C7 -104.3(7) . .
Dy3 Dy4 O3 C7 101.1(7) . .
Dy5 Dy4 O3 C7 46.0(10) . .
Dy2 Dy4 O3 C7 161.6(9) . .
O20 Dy4 O3 Dy2 -83.5(3) . .
O102 Dy4 O3 Dy2 13.5(2) . .
O8 Dy4 O3 Dy2 -171.8(3) . .
O1 Dy4 O3 Dy2 -37.3(5) . .
O19 Dy4 O3 Dy2 110.3(3) . .
O17 Dy4 O3 Dy2 74.6(3) . .
N5 Dy4 O3 Dy2 -173.6(4) . .
N13 Dy4 O3 Dy2 94.1(3) . .
Dy3 Dy4 O3 Dy2 -60.5(3) . .
Dy5 Dy4 O3 Dy2 -115.6(4) . .
O103 Dy2 O4 C18 93.0(9) 2 .
O15 Dy2 O4 C18 165.6(9) 2 .
O3 Dy2 O4 C18 16.8(10) . .
O102 Dy2 O4 C18 -169.5(8) . .
N8 Dy2 O4 C18 12.1(8) . .
O6 Dy2 O4 C18 -114.9(9) . .
O5 Dy2 O4 C18 -63.5(8) . .
N9 Dy2 O4 C18 -89.1(9) . .
Dy1 Dy2 O4 C18 126.8(8) . .
Dy4 Dy2 O4 C18 81.4(12) . .
Dy3 Dy2 O4 C18 177.4(10) 2 .
O103 Dy2 O4 Dy3 -84.4(2) 2 2
O15 Dy2 O4 Dy3 -11.7(2) 2 2
O3 Dy2 O4 Dy3 -160.6(3) . 2
O102 Dy2 O4 Dy3 13.2(5) . 2
N8 Dy2 O4 Dy3 -165.3(3) . 2
O6 Dy2 O4 Dy3 67.7(2) . 2
O5 Dy2 O4 Dy3 119.2(2) . 2
N9 Dy2 O4 Dy3 93.5(3) . 2
Dy1 Dy2 O4 Dy3 -50.58(18) . 2
Dy4 Dy2 O4 Dy3 -95.9(8) . 2
O103 Dy2 O5 N9 -170.3(5) 2 .
O15 Dy2 O5 N9 -15.7(6) 2 .
O3 Dy2 O5 N9 137.3(5) . .
O102 Dy2 O5 N9 71.3(5) . .
O4 Dy2 O5 N9 -80.8(5) . .
N8 Dy2 O5 N9 -157.5(5) . .
O6 Dy2 O5 N9 -0.2(4) . .
Dy1 Dy2 O5 N9 -27.8(12) . .
Dy4 Dy2 O5 N9 105.3(5) . .
Dy3 Dy2 O5 N9 -45.6(5) 2 .
O103 Dy2 O6 N9 172.0(5) 2 .
O15 Dy2 O6 N9 167.8(5) 2 .
O3 Dy2 O6 N9 -51.6(5) . .
O102 Dy2 O6 N9 -108.0(5) . .
O4 Dy2 O6 N9 95.5(5) . .
N8 Dy2 O6 N9 26.9(6) . .
O5 Dy2 O6 N9 0.2(4) . .
Dy1 Dy2 O6 N9 173.7(4) . .
Dy4 Dy2 O6 N9 -87.6(5) . .
Dy3 Dy2 O6 N9 133.9(5) 2 .
O20 Dy4 O8 C19 -123.9(8) . .
O102 Dy4 O8 C19 129.1(8) . .
O3 Dy4 O8 C19 -39.4(9) . .
O1 Dy4 O8 C19 167.3(8) . .
O19 Dy4 O8 C19 38.3(8) . .
O17 Dy4 O8 C19 90.0(8) . .
N5 Dy4 O8 C19 -37.8(8) . .
N13 Dy4 O8 C19 63.9(8) . .
Dy3 Dy4 O8 C19 -157.6(8) . .
Dy5 Dy4 O8 C19 164.9(9) . .
Dy2 Dy4 O8 C19 -69.4(14) . .
O20 Dy4 O8 Dy5 71.2(3) . .
O102 Dy4 O8 Dy5 -35.8(7) . .
O3 Dy4 O8 Dy5 155.7(3) . .
O1 Dy4 O8 Dy5 2.4(2) . .
O19 Dy4 O8 Dy5 -126.6(3) . .
O17 Dy4 O8 Dy5 -74.9(3) . .
N5 Dy4 O8 Dy5 157.4(3) . .
N13 Dy4 O8 Dy5 -101.0(3) . .
Dy3 Dy4 O8 Dy5 37.5(2) . .
Dy2 Dy4 O8 Dy5 125.7(9) . .
O14 Dy5 O8 C19 9.3(8) . .
O22 Dy5 O8 C19 -89.8(7) . .
O2 Dy5 O8 C19 122.6(7) . .
O1 Dy5 O8 C19 -168.7(7) . .
O21 Dy5 O8 C19 178.8(6) . .
N2 Dy5 O8 C19 58.5(6) . .
O9 Dy5 O8 C19 -27.5(6) . .
Dy4 Dy5 O8 C19 -166.2(8) . .
Dy3 Dy5 O8 C19 157.8(7) . .
O14 Dy5 O8 Dy4 175.6(3) . .
O22 Dy5 O8 Dy4 76.4(3) . .
O2 Dy5 O8 Dy4 -71.2(3) . .
O1 Dy5 O8 Dy4 -2.5(2) . .
O21 Dy5 O8 Dy4 -14.9(6) . .
N2 Dy5 O8 Dy4 -135.3(3) . .
O9 Dy5 O8 Dy4 138.7(3) . .
Dy3 Dy5 O8 Dy4 -36.0(2) . .
O14 Dy5 O9 C24 -127.4(6) . .
O22 Dy5 O9 C24 142.3(7) . .
O2 Dy5 O9 C24 -22.0(8) . .
O8 Dy5 O9 C24 25.6(6) . .
O1 Dy5 O9 C24 70.8(6) . .
O21 Dy5 O9 C24 -175.6(6) . .
N2 Dy5 O9 C24 -55.2(6) . .
Dy4 Dy5 O9 C24 47.9(6) . .
Dy3 Dy5 O9 C24 35.8(8) . .
O14 Dy5 O9 C25 43.9(8) . .
O22 Dy5 O9 C25 -46.4(8) . .
O2 Dy5 O9 C25 149.3(8) . .
O8 Dy5 O9 C25 -163.1(9) . .
O1 Dy5 O9 C25 -117.9(8) . .
O21 Dy5 O9 C25 -4.3(10) . .
N2 Dy5 O9 C25 116.2(8) . .
Dy4 Dy5 O9 C25 -140.8(8) . .
Dy3 Dy5 O9 C25 -152.8(7) . .
O103 Dy1 O11 C43 -33.9(10) 2 .
O103 Dy1 O11 C43 136.2(9) . .
O12 Dy1 O11 C43 29.5(8) . .
O12 Dy1 O11 C43 -131.8(9) 2 .
O15 Dy1 O11 C43 -176.7(8) 2 .
O15 Dy1 O11 C43 76.1(9) . .
O11 Dy1 O11 C43 -69.1(8) 2 .
Dy2 Dy1 O11 C43 -67.1(11) . .
Dy2 Dy1 O11 C43 111.4(9) 2 .
Dy3 Dy1 O11 C43 -152.1(8) 2 .
Dy3 Dy1 O11 C43 48.9(9) . .
O103 Dy1 O11 C39 132.4(10) 2 .
O103 Dy1 O11 C39 -57.4(10) . .
O12 Dy1 O11 C39 -164.1(11) . .
O12 Dy1 O11 C39 34.6(10) 2 .
O15 Dy1 O11 C39 -10.4(13) 2 .
O15 Dy1 O11 C39 -117.5(10) . .
O11 Dy1 O11 C39 97.2(11) 2 .
Dy2 Dy1 O11 C39 99.3(11) . .
Dy2 Dy1 O11 C39 -82.3(10) 2 .
Dy3 Dy1 O11 C39 14.3(11) 2 .
Dy3 Dy1 O11 C39 -144.7(10) . .
O20 Dy3 O12 C33 -111.9(11) . .
O15 Dy3 O12 C33 166.5(11) . .
O2 Dy3 O12 C33 -40.3(12) . .
O1 Dy3 O12 C33 -162.5(10) . .
O4 Dy3 O12 C33 97.0(11) 2 .
O10 Dy3 O12 C33 35.0(11) 2 .
N4 Dy3 O12 C33 -37.9(11) . .
Dy4 Dy3 O12 C33 -134.7(11) . .
Dy1 Dy3 O12 C33 175.0(12) . .
Dy2 Dy3 O12 C33 133.6(11) 2 .
Dy5 Dy3 O12 C33 -72.7(13) . .
O20 Dy3 O12 Dy1 73.0(2) . .
O15 Dy3 O12 Dy1 -8.6(2) . .
O2 Dy3 O12 Dy1 144.6(2) . .
O1 Dy3 O12 Dy1 22.5(5) . .
O4 Dy3 O12 Dy1 -78.1(2) 2 .
O10 Dy3 O12 Dy1 -140.0(2) 2 .
N4 Dy3 O12 Dy1 147.0(3) . .
Dy4 Dy3 O12 Dy1 50.2(2) . .
Dy2 Dy3 O12 Dy1 -41.47(18) 2 .
Dy5 Dy3 O12 Dy1 112.3(5) . .
O103 Dy1 O12 C33 109.8(9) 2 .
O103 Dy1 O12 C33 -98.7(9) . .
O12 Dy1 O12 C33 4.6(9) 2 .
O15 Dy1 O12 C33 172.4(8) 2 .
O15 Dy1 O12 C33 -167.6(9) . .
O11 Dy1 O12 C33 35.7(9) 2 .
O11 Dy1 O12 C33 -30.5(9) . .
Dy2 Dy1 O12 C33 134.6(9) . .
Dy2 Dy1 O12 C33 -132.1(9) 2 .
Dy3 Dy1 O12 C33 -165(4) 2 .
Dy3 Dy1 O12 C33 -176.0(10) . .
O103 Dy1 O12 Dy3 -74.2(3) 2 .
O103 Dy1 O12 Dy3 77.3(3) . .
O12 Dy1 O12 Dy3 -179.4(2) 2 .
O15 Dy1 O12 Dy3 -11.6(5) 2 .
O15 Dy1 O12 Dy3 8.4(2) . .
O11 Dy1 O12 Dy3 -148.3(3) 2 .
O11 Dy1 O12 Dy3 145.5(3) . .
Dy2 Dy1 O12 Dy3 -49.4(3) . .
Dy2 Dy1 O12 Dy3 43.85(19) 2 .
Dy3 Dy1 O12 Dy3 11(4) 2 .
O22 Dy5 O14 C40 111.3(9) . .
O2 Dy5 O14 C40 -98.7(9) . .
O8 Dy5 O14 C40 4.2(10) . .
O1 Dy5 O14 C40 179.9(8) . .
O21 Dy5 O14 C40 -170.4(9) . .
N2 Dy5 O14 C40 -47.3(9) . .
O9 Dy5 O14 C40 37.7(9) . .
Dy4 Dy5 O14 C40 15.8(16) . .
Dy3 Dy5 O14 C40 -130.6(8) . .
O20 Dy3 O15 Dy2 164.4(3) . 2
O12 Dy3 O15 Dy2 -103.6(3) . 2
O2 Dy3 O15 Dy2 110.4(4) . 2
O1 Dy3 O15 Dy2 92.5(3) . 2
O4 Dy3 O15 Dy2 -12.9(2) 2 2
O10 Dy3 O15 Dy2 -20.9(4) 2 2
N4 Dy3 O15 Dy2 -137.9(3) . 2
Dy4 Dy3 O15 Dy2 132.0(2) . 2
Dy1 Dy3 O15 Dy2 -112.2(3) . 2
Dy5 Dy3 O15 Dy2 90.0(2) . 2
O20 Dy3 O15 Dy1 -83.4(2) . .
O12 Dy3 O15 Dy1 8.6(2) . .
O2 Dy3 O15 Dy1 -137.3(3) . .
O1 Dy3 O15 Dy1 -155.3(2) . .
O4 Dy3 O15 Dy1 99.4(3) 2 .
O10 Dy3 O15 Dy1 91.3(3) 2 .
N4 Dy3 O15 Dy1 -25.7(4) . .
Dy4 Dy3 O15 Dy1 -115.7(2) . .
Dy2 Dy3 O15 Dy1 112.2(3) 2 .
Dy5 Dy3 O15 Dy1 -157.82(13) . .
O103 Dy1 O15 Dy3 85.1(2) 2 .
O103 Dy1 O15 Dy3 -113.1(3) . .
O12 Dy1 O15 Dy3 -8.5(2) . .
O12 Dy1 O15 Dy3 178.7(2) 2 .
O15 Dy1 O15 Dy3 159.2(3) 2 .
O11 Dy1 O15 Dy3 40.0(6) 2 .
O11 Dy1 O15 Dy3 -52.4(3) . .
Dy2 Dy1 O15 Dy3 119.3(2) . .
Dy2 Dy1 O15 Dy3 -119.3(3) 2 .
Dy3 Dy1 O15 Dy3 171.57(15) 2 .
O103 Dy1 O15 Dy2 -155.6(2) 2 2
O103 Dy1 O15 Dy2 6.2(2) . 2
O12 Dy1 O15 Dy2 110.8(3) . 2
O12 Dy1 O15 Dy2 -62.0(4) 2 2
O15 Dy1 O15 Dy2 -81.5(2) 2 2
O11 Dy1 O15 Dy2 159.3(4) 2 2
O11 Dy1 O15 Dy2 67.0(3) . 2
Dy2 Dy1 O15 Dy2 -121.4(2) . 2
Dy3 Dy1 O15 Dy2 -69.1(2) 2 2
Dy3 Dy1 O15 Dy2 119.3(3) . 2
O20 Dy4 O17 N13 -173.4(5) . .
O102 Dy4 O17 N13 102.9(5) . .
O8 Dy4 O17 N13 -93.2(5) . .
O3 Dy4 O17 N13 47.5(6) . .
O1 Dy4 O17 N13 -167.7(5) . .
O19 Dy4 O17 N13 -0.4(5) . .
N5 Dy4 O17 N13 -28.9(6) . .
Dy3 Dy4 O17 N13 -178.5(5) . .
Dy5 Dy4 O17 N13 -129.4(5) . .
Dy2 Dy4 O17 N13 83.4(5) . .
O20 Dy4 O19 N13 167.6(6) . .
O102 Dy4 O19 N13 -74.0(5) . .
O8 Dy4 O19 N13 80.3(5) . .
O3 Dy4 O19 N13 -141.5(5) . .
O1 Dy4 O19 N13 15.4(6) . .
O17 Dy4 O19 N13 0.4(5) . .
N5 Dy4 O19 N13 155.7(6) . .
Dy3 Dy4 O19 N13 6.5(10) . .
Dy5 Dy4 O19 N13 51.0(5) . .
Dy2 Dy4 O19 N13 -108.7(5) . .
O102 Dy4 O20 Dy3 71.1(3) . .
O8 Dy4 O20 Dy3 -84.4(3) . .
O3 Dy4 O20 Dy3 138.5(3) . .
O1 Dy4 O20 Dy3 -14.3(2) . .
O19 Dy4 O20 Dy3 -170.4(6) . .
O17 Dy4 O20 Dy3 -8.4(5) . .
N5 Dy4 O20 Dy3 -158.9(3) . .
N13 Dy4 O20 Dy3 -26.7(15) . .
Dy5 Dy4 O20 Dy3 -50.4(2) . .
Dy2 Dy4 O20 Dy3 103.3(2) . .
O15 Dy3 O20 Dy4 -67.2(2) . .
O12 Dy3 O20 Dy4 -140.0(3) . .
O2 Dy3 O20 Dy4 84.3(3) . .
O1 Dy3 O20 Dy4 14.4(2) . .
O4 Dy3 O20 Dy4 -62.0(5) 2 .
O10 Dy3 O20 Dy4 120.1(4) 2 .
N4 Dy3 O20 Dy4 150.1(3) . .
Dy1 Dy3 O20 Dy4 -104.3(2) . .
Dy2 Dy3 O20 Dy4 -57.8(3) 2 .
Dy5 Dy3 O20 Dy4 49.3(2) . .
O14 Dy5 O21 C46 -31.8(8) . .
O22 Dy5 O21 C46 57.4(9) . .
O2 Dy5 O21 C46 -145.8(9) . .
O8 Dy5 O21 C46 156.2(8) . .
O1 Dy5 O21 C46 144.0(9) . .
N2 Dy5 O21 C46 -93.0(9) . .
O9 Dy5 O21 C46 16.3(10) . .
Dy4 Dy5 O21 C46 146.7(8) . .
Dy3 Dy5 O21 C46 179.2(9) . .
O14 Dy5 O22 C55 -164(3) . .
O2 Dy5 O22 C55 74(3) . .
O8 Dy5 O22 C55 -31(3) . .
O1 Dy5 O22 C55 39(3) . .
O21 Dy5 O22 C55 118(3) . .
N2 Dy5 O22 C55 -122(2) . .
O9 Dy5 O22 C55 -87(3) . .
Dy4 Dy5 O22 C55 3(3) . .
Dy3 Dy5 O22 C55 61(3) . .
O20 Dy4 O102 Dy2 67.9(3) . .
O8 Dy4 O102 Dy2 174.8(4) . .
O3 Dy4 O102 Dy2 -13.6(2) . .
O1 Dy4 O102 Dy2 138.6(3) . .
O19 Dy4 O102 Dy2 -96.4(3) . .
O17 Dy4 O102 Dy2 -146.3(3) . .
N5 Dy4 O102 Dy2 -21.8(4) . .
N13 Dy4 O102 Dy2 -121.1(3) . .
Dy3 Dy4 O102 Dy2 100.1(2) . .
Dy5 Dy4 O102 Dy2 151.12(14) . .
O103 Dy2 O102 Dy4 -65.1(3) 2 .
O15 Dy2 O102 Dy4 -138.3(3) 2 .
O3 Dy2 O102 Dy4 13.8(2) . .
O4 Dy2 O102 Dy4 -162.0(3) . .
N8 Dy2 O102 Dy4 15.9(4) . .
O6 Dy2 O102 Dy4 143.2(3) . .
O5 Dy2 O102 Dy4 94.3(3) . .
N9 Dy2 O102 Dy4 118.7(3) . .
Dy1 Dy2 O102 Dy4 -98.4(2) . .
Dy3 Dy2 O102 Dy4 -153.04(17) 2 .
O103 Dy1 O103 Dy2 32.17(19) 2 2
O12 Dy1 O103 Dy2 -73.5(3) . 2
O12 Dy1 O103 Dy2 139.4(3) 2 2
O15 Dy1 O103 Dy2 69.3(3) 2 2
O15 Dy1 O103 Dy2 -6.7(2) . 2
O11 Dy1 O103 Dy2 -167.2(3) 2 2
O11 Dy1 O103 Dy2 -133.6(3) . 2
Dy2 Dy1 O103 Dy2 52.4(3) . 2
Dy3 Dy1 O103 Dy2 104.7(2) 2 2
Dy3 Dy1 O103 Dy2 -38.7(2) . 2
C12 N1 N2 C13 -159.2(9) . .
C12 N1 N2 Dy5 25.1(10) . .
O14 Dy5 N2 C13 37.0(9) . .
O22 Dy5 N2 C13 -8.0(12) . .
O2 Dy5 N2 C13 162.1(10) . .
O8 Dy5 N2 C13 -106.8(9) . .
O1 Dy5 N2 C13 -165.7(8) . .
O21 Dy5 N2 C13 101.8(9) . .
O9 Dy5 N2 C13 -42.1(9) . .
Dy4 Dy5 N2 C13 -131.4(9) . .
Dy3 Dy5 N2 C13 169.4(9) . .
O14 Dy5 N2 N1 -147.9(7) . .
O22 Dy5 N2 N1 167.1(6) . .
O2 Dy5 N2 N1 -22.8(6) . .
O8 Dy5 N2 N1 68.3(6) . .
O1 Dy5 N2 N1 9.4(8) . .
O21 Dy5 N2 N1 -83.1(7) . .
O9 Dy5 N2 N1 133.0(7) . .
Dy4 Dy5 N2 N1 43.7(6) . .
Dy3 Dy5 N2 N1 -15.5(6) . .
C12 N3 N4 C15 164.1(9) . .
C12 N3 N4 Dy3 -14.0(9) . .
O20 Dy3 N4 C15 116.4(10) . .
O15 Dy3 N4 C15 56.2(10) . .
O12 Dy3 N4 C15 21.4(9) . .
O2 Dy3 N4 C15 -160.5(10) . .
O1 Dy3 N4 C15 169.5(9) . .
O4 Dy3 N4 C15 -43.9(10) 2 .
O10 Dy3 N4 C15 -80.1(9) 2 .
Dy4 Dy3 N4 C15 132.7(9) . .
Dy1 Dy3 N4 C15 40.9(10) . .
Dy2 Dy3 N4 C15 3.0(12) 2 .
Dy5 Dy3 N4 C15 -166.9(9) . .
O20 Dy3 N4 N3 -65.9(6) . .
O15 Dy3 N4 N3 -126.0(5) . .
O12 Dy3 N4 N3 -160.9(6) . .
O2 Dy3 N4 N3 17.2(5) . .
O1 Dy3 N4 N3 -12.7(7) . .
O4 Dy3 N4 N3 133.8(5) 2 .
O10 Dy3 N4 N3 97.6(6) 2 .
Dy4 Dy3 N4 N3 -49.6(6) . .
Dy1 Dy3 N4 N3 -141.4(5) . .
Dy2 Dy3 N4 N3 -179.3(4) 2 .
Dy5 Dy3 N4 N3 10.9(6) . .
O20 Dy4 N5 C26 105.2(8) . .
O102 Dy4 N5 C26 -161.7(8) . .
O8 Dy4 N5 C26 10.9(8) . .
O3 Dy4 N5 C26 -170.3(9) . .
O1 Dy4 N5 C26 48.8(10) . .
O19 Dy4 N5 C26 -78.4(8) . .
O17 Dy4 N5 C26 -55.7(9) . .
N13 Dy4 N5 C26 -68.0(9) . .
Dy3 Dy4 N5 C26 92.0(8) . .
Dy5 Dy4 N5 C26 24.6(9) . .
Dy2 Dy4 N5 C26 -174.0(8) . .
O20 Dy4 N5 N6 -71.8(7) . .
O102 Dy4 N5 N6 21.3(8) . .
O8 Dy4 N5 N6 -166.1(7) . .
O3 Dy4 N5 N6 12.7(6) . .
O1 Dy4 N5 N6 -128.2(6) . .
O19 Dy4 N5 N6 104.6(7) . .
O17 Dy4 N5 N6 127.3(6) . .
N13 Dy4 N5 N6 115.0(7) . .
Dy3 Dy4 N5 N6 -85.0(6) . .
Dy5 Dy4 N5 N6 -152.4(6) . .
Dy2 Dy4 N5 N6 9.0(7) . .
C26 N5 N6 C7 170.0(9) . .
Dy4 N5 N6 C7 -12.7(10) . .
C7 N7 N8 C4 -175.0(9) . .
C7 N7 N8 Dy2 4.9(10) . .
O103 Dy2 N8 C4 -101.8(9) 2 .
O15 Dy2 N8 C4 -48.9(10) 2 .
O3 Dy2 N8 C4 174.1(10) . .
O102 Dy2 N8 C4 171.9(8) . .
O4 Dy2 N8 C4 -9.1(9) . .
O6 Dy2 N8 C4 62.1(10) . .
O5 Dy2 N8 C4 83.4(9) . .
N9 Dy2 N8 C4 73.6(9) . .
Dy1 Dy2 N8 C4 -86.0(9) . .
Dy4 Dy2 N8 C4 -179.2(9) . .
Dy3 Dy2 N8 C4 -19.3(9) 2 .
O103 Dy2 N8 N7 78.4(6) 2 .
O15 Dy2 N8 N7 131.2(5) 2 .
O3 Dy2 N8 N7 -5.7(6) . .
O102 Dy2 N8 N7 -7.9(7) . .
O4 Dy2 N8 N7 171.1(6) . .
O6 Dy2 N8 N7 -117.8(6) . .
O5 Dy2 N8 N7 -96.4(6) . .
N9 Dy2 N8 N7 -106.2(6) . .
Dy1 Dy2 N8 N7 94.1(6) . .
Dy4 Dy2 N8 N7 0.9(6) . .
Dy3 Dy2 N8 N7 160.9(5) 2 .
Dy2 O5 N9 O7 -180.0(8) . .
Dy2 O5 N9 O6 0.4(8) . .
Dy2 O6 N9 O7 180.0(7) . .
Dy2 O6 N9 O5 -0.4(8) . .
O103 Dy2 N9 O7 -57(25) 2 .
O15 Dy2 N9 O7 -13(24) 2 .
O3 Dy2 N9 O7 135(24) . .
O102 Dy2 N9 O7 69(24) . .
O4 Dy2 N9 O7 -83(24) . .
N8 Dy2 N9 O7 -159(24) . .
O6 Dy2 N9 O7 -1(24) . .
O5 Dy2 N9 O7 179(100) . .
Dy1 Dy2 N9 O7 -10(24) . .
Dy4 Dy2 N9 O7 99(24) . .
Dy3 Dy2 N9 O7 -44(24) 2 .
O103 Dy2 N9 O5 124(3) 2 .
O15 Dy2 N9 O5 167.4(5) 2 .
O3 Dy2 N9 O5 -44.0(5) . .
O102 Dy2 N9 O5 -110.4(5) . .
O4 Dy2 N9 O5 97.9(5) . .
N8 Dy2 N9 O5 22.1(5) . .
O6 Dy2 N9 O5 179.6(8) . .
Dy1 Dy2 N9 O5 170.3(4) . .
Dy4 Dy2 N9 O5 -80.3(5) . .
Dy3 Dy2 N9 O5 137.0(5) 2 .
O103 Dy2 N9 O6 -55(3) 2 .
O15 Dy2 N9 O6 -12.2(5) 2 .
O3 Dy2 N9 O6 136.5(5) . .
O102 Dy2 N9 O6 70.0(5) . .
O4 Dy2 N9 O6 -81.6(5) . .
N8 Dy2 N9 O6 -157.4(5) . .
O5 Dy2 N9 O6 -179.6(8) . .
Dy1 Dy2 N9 O6 -9.3(6) . .
Dy4 Dy2 N9 O6 100.1(4) . .
Dy3 Dy2 N9 O6 -42.6(4) 2 .
Dy4 O19 N13 O18 -178.2(9) . .
Dy4 O19 N13 O17 -0.6(8) . .
Dy4 O17 N13 O18 178.3(8) . .
Dy4 O17 N13 O19 0.6(8) . .
O20 Dy4 N13 O18 -15(21) . .
O102 Dy4 N13 O18 -113(20) . .
O8 Dy4 N13 O18 43(20) . .
O3 Dy4 N13 O18 -180(100) . .
O1 Dy4 N13 O18 -27(20) . .
O19 Dy4 N13 O18 140(20) . .
O17 Dy4 N13 O18 -39(20) . .
N5 Dy4 N13 O18 116(20) . .
Dy3 Dy4 N13 O18 -37(20) . .
Dy5 Dy4 N13 O18 8(20) . .
Dy2 Dy4 N13 O18 -144(20) . .
O20 Dy4 N13 O19 -155.3(12) . .
O102 Dy4 N13 O19 106.3(5) . .
O8 Dy4 N13 O19 -96.9(5) . .
O3 Dy4 N13 O19 39.9(6) . .
O1 Dy4 N13 O19 -167.3(5) . .
O17 Dy4 N13 O19 -179.3(9) . .
N5 Dy4 N13 O19 -23.8(6) . .
Dy3 Dy4 N13 O19 -177.2(4) . .
Dy5 Dy4 N13 O19 -131.8(5) . .
Dy2 Dy4 N13 O19 76.1(5) . .
O20 Dy4 N13 O17 24.0(17) . .
O102 Dy4 N13 O17 -74.3(5) . .
O8 Dy4 N13 O17 82.5(5) . .
O3 Dy4 N13 O17 -140.7(5) . .
O1 Dy4 N13 O17 12.1(5) . .
O19 Dy4 N13 O17 179.3(9) . .
N5 Dy4 N13 O17 155.6(5) . .
Dy3 Dy4 N13 O17 2.1(6) . .
Dy5 Dy4 N13 O17 47.5(5) . .
Dy2 Dy4 N13 O17 -104.6(5) . .
N7 N8 C4 C17 -176.2(10) . .
Dy2 N8 C4 C17 4.0(17) . .
Dy2 O3 C7 N7 -7.1(13) . .
Dy4 O3 C7 N7 -166.3(7) . .
Dy2 O3 C7 N6 169.8(7) . .
Dy4 O3 C7 N6 10.6(13) . .
N8 N7 C7 O3 0.9(13) . .
N8 N7 C7 N6 -176.2(8) . .
N5 N6 C7 O3 2.6(14) . .
N5 N6 C7 N7 179.7(8) . .
Dy5 O2 C12 N1 -14.1(12) . .
Dy3 O2 C12 N1 -159.1(7) . .
Dy5 O2 C12 N3 167.7(6) . .
Dy3 O2 C12 N3 22.7(11) . .
N2 N1 C12 O2 -8.4(13) . .
N2 N1 C12 N3 169.7(8) . .
N4 N3 C12 O2 -4.1(12) . .
N4 N3 C12 N1 177.7(8) . .
N1 N2 C13 C14 167.7(10) . .
Dy5 N2 C13 C14 -17.3(16) . .
N2 C13 C14 C34 174.2(11) . .
N2 C13 C14 C40 -17.0(18) . .
N3 N4 C15 C16 175.7(12) . .
Dy3 N4 C15 C16 -6.6(19) . .
N4 C15 C16 C31 170.9(13) . .
N4 C15 C16 C33 -10(2) . .
N8 C4 C17 C27 -171.8(12) . .
N8 C4 C17 C18 5(2) . .
Dy2 O4 C18 C29 174.9(7) . .
Dy3 O4 C18 C29 -8.1(13) 2 .
Dy2 O4 C18 C17 -9.6(16) . .
Dy3 O4 C18 C17 167.4(8) 2 .
C27 C17 C18 O4 174.3(11) . .
C4 C17 C18 O4 -2.3(18) . .
C27 C17 C18 C29 -10.1(17) . .
C4 C17 C18 C29 173.3(11) . .
Dy4 O8 C19 C24 -135.6(8) . .
Dy5 O8 C19 C24 27.7(11) . .
Dy4 O8 C19 C23 44.2(13) . .
Dy5 O8 C19 C23 -152.5(7) . .
C24 C20 C21 C22 1.9(17) . .
C20 C21 C22 C23 -3.7(18) . .
O8 C19 C23 C22 179.1(9) . .
C24 C19 C23 C22 -1.2(14) . .
O8 C19 C23 C26 -6.0(16) . .
C24 C19 C23 C26 173.8(10) . .
C21 C22 C23 C19 3.3(16) . .
C21 C22 C23 C26 -172.1(11) . .
C21 C20 C24 O9 -179.1(10) . .
C21 C20 C24 C19 0.2(16) . .
C25 O9 C24 C20 -15.0(14) . .
Dy5 O9 C24 C20 157.4(8) . .
C25 O9 C24 C19 165.7(9) . .
Dy5 O9 C24 C19 -22.0(10) . .
O8 C19 C24 C20 179.3(9) . .
C23 C19 C24 C20 -0.5(15) . .
O8 C19 C24 O9 -1.4(13) . .
C23 C19 C24 O9 178.8(8) . .
N6 N5 C26 C23 -169.8(10) . .
Dy4 N5 C26 C23 13.2(15) . .
C19 C23 C26 N5 -23.3(18) . .
C22 C23 C26 N5 151.7(10) . .
C18 C17 C27 C42 2(2) . .
C4 C17 C27 C42 179.3(13) . .
O4 C18 C29 O10 1.8(15) . .
C17 C18 C29 O10 -174.0(10) . .
O4 C18 C29 C28 -173.1(11) . .
C17 C18 C29 C28 11.1(17) . .
C41 O10 C29 C18 -174.6(10) . .
Dy3 O10 C29 C18 5.1(13) 2 .
C41 O10 C29 C28 0.2(15) . .
Dy3 O10 C29 C28 180.0(9) 2 .
C42 C28 C29 C18 -4(2) . .
C42 C28 C29 O10 -178.4(12) . .
C33 C16 C31 C44 5(3) . .
C15 C16 C31 C44 -175.4(15) . .
Dy3 O12 C33 C16 39(2) . .
Dy1 O12 C33 C16 -146.7(13) . .
Dy3 O12 C33 C43 -145.7(10) . .
Dy1 O12 C33 C43 28.9(18) . .
C31 C16 C33 O12 175.2(14) . .
C15 C16 C33 O12 -4(3) . .
C31 C16 C33 C43 0(2) . .
C15 C16 C33 C43 -179.6(14) . .
C40 C14 C34 C35 4(2) . .
C13 C14 C34 C35 173.4(14) . .
C14 C34 C35 C36 -4(2) . .
C34 C35 C36 C37 2(3) . .
C38 O13 C37 C36 5(2) . .
C38 O13 C37 C40 -175.5(13) . .
C35 C36 C37 O13 -179.5(15) . .
C35 C36 C37 C40 1(2) . .
Dy5 O14 C40 C14 35.7(15) . .
Dy5 O14 C40 C37 -142.3(9) . .
C34 C14 C40 O14 -179.6(11) . .
C13 C14 C40 O14 11.8(17) . .
C34 C14 C40 C37 -1.6(17) . .
C13 C14 C40 C37 -170.2(11) . .
O13 C37 C40 O14 -2.5(16) . .
C36 C37 C40 O14 176.9(12) . .
O13 C37 C40 C14 179.4(10) . .
C36 C37 C40 C14 -1.1(19) . .
C29 C28 C42 C27 -4(2) . .
C17 C27 C42 C28 5(2) . .
C39 O11 C43 C32 -14(2) . .
Dy1 O11 C43 C32 154.6(13) . .
C39 O11 C43 C33 163.9(13) . .
Dy1 O11 C43 C33 -27.4(16) . .
C44 C32 C43 O11 -177.6(14) . .
C44 C32 C43 C33 5(3) . .
O12 C33 C43 O11 1(2) . .
C16 C33 C43 O11 177.4(14) . .
O12 C33 C43 C32 179.5(14) . .
C16 C33 C43 C32 -5(2) . .
C43 C32 C44 C31 1(3) . .
C16 C31 C44 C32 -6(3) . .
Dy5 O21 C46 N14 -158.1(10) . .
C53 N14 C46 O21 4(2) . .
C52 N14 C46 O21 179.2(12) . .
Dy5 O22 C55 N16 178.1(17) . .
C56 N16 C55 O22 -1(2) . .
C61 N16 C55 O22 176.4(13) . .

loop_
_platon_squeeze_void_nr
_platon_squeeze_void_average_x
_platon_squeeze_void_average_y
_platon_squeeze_void_average_z
_platon_squeeze_void_volume
_platon_squeeze_void_count_electrons
_platon_squeeze_void_content
1 -0.006 -0.001 -0.014 8385 3421 ' '
